data_4083027
loop_
_publ_author_name
'Jiang, Yinyin'
'Zhu, Xi'
'Chen, Muzi'
'Wang, Yaorong'
'Yao, Yingming'
'Wu, Bing'
'Shen, Qi'

_publ_section_title
;
 Synthesis and Structural Characterization of Mixed-Valent Ytterbium and
 Europium Complexes Supported by a Phenoxy(quinolinyl)amide Ligand
;
_journal_issue 8
_journal_name_full Organometallics
_journal_page_first 1972
_journal_paper_doi 10.1021/om5000198
_journal_volume 33
_journal_year 2014
_chemical_formula_moiety '2(C96 H112 Eu3 N8 O4), 9(C7 H8)'
_chemical_formula_sum 'C255 H296 Eu6 N16 O8'
_chemical_formula_weight 4624.84
_chemical_name_systematic
; 
 ? 
;
_space_group_IT_number 2
_symmetry_cell_setting triclinic
_symmetry_Int_Tables_number 2
_symmetry_space_group_name_Hall '-P 1'
_symmetry_space_group_name_H-M 'P -1'
_atom_sites_solution_hydrogens geom
_atom_sites_solution_primary direct
_atom_sites_solution_secondary difmap
_audit_creation_method SHELXL-97
_cell_angle_alpha 82.961(7)
_cell_angle_beta 79.210(7)
_cell_angle_gamma 65.305(5)
_cell_formula_units_Z 1
_cell_length_a 14.7809(5)
_cell_length_b 15.3099(8)
_cell_length_c 28.410(2)
_cell_measurement_reflns_used 25079
_cell_measurement_temperature 223(2)
_cell_measurement_theta_max 27.5
_cell_measurement_theta_min 3.0
_cell_volume 5730.7(6)
_computing_cell_refinement CrystalClear
_computing_data_collection CrystalClear
_computing_data_reduction CrystalStructure
_computing_publication_material 'CrystalStructure 3.7.0'
_computing_structure_refinement 'SHELXL-97 (Sheldrick, 1997)'
_computing_structure_solution 'SHELXS-97 (Sheldrick, 1990)'
_diffrn_ambient_temperature 223(2)
_diffrn_detector_area_resol_mean 14.63
_diffrn_measured_fraction_theta_full 0.990
_diffrn_measured_fraction_theta_max 0.990
_diffrn_measurement_device_type 'Rigaku Saturn'
_diffrn_measurement_method \w
_diffrn_radiation_monochromator graphite
_diffrn_radiation_source 'fine-focus sealed tube'
_diffrn_radiation_type MoK\a
_diffrn_radiation_wavelength 0.71075
_diffrn_reflns_av_R_equivalents 0.0644
_diffrn_reflns_av_sigmaI/netI 0.0982
_diffrn_reflns_limit_h_max 17
_diffrn_reflns_limit_h_min -17
_diffrn_reflns_limit_k_max 18
_diffrn_reflns_limit_k_min -15
_diffrn_reflns_limit_l_max 34
_diffrn_reflns_limit_l_min -30
_diffrn_reflns_number 46451
_diffrn_reflns_theta_full 25.50
_diffrn_reflns_theta_max 25.50
_diffrn_reflns_theta_min 3.04
_exptl_absorpt_coefficient_mu 1.677
_exptl_absorpt_correction_T_max 0.717
_exptl_absorpt_correction_T_min 0.389
_exptl_absorpt_correction_type multi-scan
_exptl_absorpt_process_details 'Jacobson, R. (1998) Private communication'
_exptl_crystal_colour red
_exptl_crystal_density_diffrn 1.340
_exptl_crystal_density_method 'not measured'
_exptl_crystal_description prism
_exptl_crystal_F_000 2380
_exptl_crystal_size_max 0.60
_exptl_crystal_size_mid 0.25
_exptl_crystal_size_min 0.20
_refine_diff_density_max 0.902
_refine_diff_density_min -0.903
_refine_diff_density_rms 0.101
_refine_ls_extinction_method none
_refine_ls_goodness_of_fit_ref 1.174
_refine_ls_hydrogen_treatment constr
_refine_ls_matrix_type full
_refine_ls_number_parameters 1157
_refine_ls_number_reflns 21130
_refine_ls_number_restraints 124
_refine_ls_restrained_S_all 1.176
_refine_ls_R_factor_all 0.1213
_refine_ls_R_factor_gt 0.0870
_refine_ls_shift/su_max 0.002
_refine_ls_shift/su_mean 0.000
_refine_ls_structure_factor_coef Fsqd
_refine_ls_weighting_details 'calc w=1/[\s^2^(Fo^2^)+(0.0426P)^2^+10.8987P] where P=(Fo^2^+2Fc^2^)/3'
_refine_ls_weighting_scheme calc
_refine_ls_wR_factor_gt 0.1611
_refine_ls_wR_factor_ref 0.1785
_reflns_number_gt 15337
_reflns_number_total 21130
_reflns_threshold_expression >2sigma(I)
_cod_data_source_file om5000198_si_002.cif
_cod_data_source_block shelxl
_cod_depositor_comments 'Adding full bibliography for 4083026--4083029.cif.'
_cod_original_cell_volume 5730.6(5)
_cod_database_code 4083027

loop_
_symmetry_equiv_pos_as_xyz
'x, y, z'
'-x, -y, -z'

loop_
_atom_site_label
_atom_site_type_symbol
_atom_site_fract_x
_atom_site_fract_y
_atom_site_fract_z
_atom_site_U_iso_or_equiv
_atom_site_adp_type
_atom_site_occupancy
_atom_site_symmetry_multiplicity
_atom_site_calc_flag
_atom_site_refinement_flags
_atom_site_disorder_assembly
_atom_site_disorder_group
Eu1 Eu 0.70739(2) 0.19318(2) 0.729085(12) 0.05017(9) Uani 1 1 d . . .
Eu2 Eu 0.96434(2) 0.19631(2) 0.727286(11) 0.04680(9) Uani 1 1 d . . .
Eu3 Eu 1.21492(2) 0.21033(2) 0.730591(11) 0.04861(9) Uani 1 1 d . . .
O1 O 0.8662(3) 0.1519(3) 0.68220(14) 0.0504(12) Uani 1 1 d . . .
O2 O 0.7989(3) 0.2305(3) 0.77529(13) 0.0497(12) Uani 1 1 d . . .
O3 O 1.0577(3) 0.2977(3) 0.70750(14) 0.0528(12) Uani 1 1 d . . .
O4 O 1.1321(3) 0.1072(3) 0.74894(14) 0.0493(12) Uani 1 1 d . . .
N1 N 0.5839(3) 0.2655(4) 0.67199(18) 0.0543(15) Uani 1 1 d . . .
N2 N 0.6085(3) 0.3552(3) 0.73944(17) 0.0514(15) Uani 1 1 d . . .
N3 N 0.6034(3) 0.1272(3) 0.79005(18) 0.0526(15) Uani 1 1 d . . .
N4 N 0.7553(3) 0.0285(3) 0.72493(17) 0.0452(13) Uani 1 1 d . . .
N5 N 1.3902(3) 0.0933(3) 0.70020(18) 0.0533(15) Uani 1 1 d . . .
N6 N 1.2618(3) 0.2287(3) 0.64834(16) 0.0422(13) Uani 1 1 d . . .
N7 N 1.2556(3) 0.3283(4) 0.76605(19) 0.0589(16) Uani 1 1 d . . .
N8 N 1.2217(3) 0.1823(3) 0.81255(17) 0.0509(14) Uani 1 1 d . . .
C1 C 0.5692(5) 0.2181(5) 0.6398(3) 0.070(2) Uani 1 1 d . . .
H1 H 0.6047 0.1509 0.6395 0.084 Uiso 1 1 calc R . .
C2 C 0.5045(5) 0.2630(6) 0.6070(3) 0.084(3) Uani 1 1 d . . .
H2 H 0.4943 0.2265 0.5857 0.101 Uiso 1 1 calc R . .
C3 C 0.4559(5) 0.3590(6) 0.6053(3) 0.088(3) Uani 1 1 d . . .
H3 H 0.4120 0.3896 0.5827 0.105 Uiso 1 1 calc R . .
C4 C 0.4695(5) 0.4146(5) 0.6368(2) 0.069(2) Uani 1 1 d . . .
C5 C 0.4272(6) 0.5173(6) 0.6361(3) 0.104(4) Uani 1 1 d . . .
H5 H 0.3843 0.5532 0.6137 0.125 Uiso 1 1 calc R . .
C6 C 0.4483(6) 0.5628(6) 0.6670(3) 0.102(4) Uani 1 1 d . . .
H6 H 0.4206 0.6305 0.6653 0.122 Uiso 1 1 calc R . .
C7 C 0.5099(5) 0.5137(5) 0.7018(3) 0.074(2) Uani 1 1 d . . .
H7 H 0.5240 0.5488 0.7222 0.088 Uiso 1 1 calc R . .
C8 C 0.5511(4) 0.4128(4) 0.7068(2) 0.0533(19) Uani 1 1 d . . .
C9 C 0.5342(4) 0.3644(5) 0.6716(2) 0.0539(19) Uani 1 1 d . . .
C10 C 0.6245(5) 0.4051(4) 0.7756(2) 0.064(2) Uani 1 1 d . . .
H10A H 0.5633 0.4627 0.7842 0.077 Uiso 1 1 calc R . .
H10B H 0.6792 0.4255 0.7624 0.077 Uiso 1 1 calc R . .
C11 C 0.6516(4) 0.3389(4) 0.8208(2) 0.0540(17) Uani 1 1 d . . .
C12 C 0.7403(4) 0.2535(4) 0.8190(2) 0.0482(17) Uani 1 1 d . . .
C13 C 0.7607(4) 0.1956(4) 0.8604(2) 0.0500(17) Uani 1 1 d . A .
C14 C 0.6922(4) 0.2229(5) 0.9024(2) 0.0578(18) Uani 1 1 d . . .
H14 H 0.7066 0.1824 0.9301 0.069 Uiso 1 1 calc R . .
C15 C 0.6041(5) 0.3058(5) 0.9060(2) 0.066(2) Uani 1 1 d . . .
C16 C 0.5861(5) 0.3649(5) 0.8641(2) 0.062(2) Uani 1 1 d . . .
H16 H 0.5286 0.4232 0.8650 0.075 Uiso 1 1 calc R . .
C17 C 0.8556(4) 0.1001(5) 0.8639(2) 0.068(2) Uani 1 1 d . . .
C18 C 0.8190(10) 0.0109(10) 0.8686(5) 0.072(4) Uiso 0.50 1 d P A 1
C19 C 0.9424(11) 0.0715(12) 0.8203(6) 0.089(5) Uiso 0.50 1 d P A 1
C20 C 0.9047(11) 0.0901(11) 0.9090(6) 0.080(5) Uiso 0.50 1 d P A 1
C18' C 0.8688(12) 0.0335(13) 0.8242(7) 0.100(6) Uiso 0.50 1 d P A 2
C19' C 0.9490(10) 0.1336(10) 0.8486(5) 0.071(4) Uiso 0.50 1 d P A 2
C20' C 0.8677(11) 0.0630(11) 0.9159(6) 0.080(5) Uiso 0.50 1 d P A 2
C21 C 0.5346(5) 0.3313(6) 0.9534(2) 0.079(2) Uani 1 1 d . . .
C22 C 0.4863(6) 0.2588(7) 0.9658(3) 0.112(4) Uani 1 1 d . . .
H22A H 0.4432 0.2663 0.9423 0.169 Uiso 1 1 calc R . .
H22B H 0.4463 0.2701 0.9974 0.169 Uiso 1 1 calc R . .
H22C H 0.5385 0.1940 0.9655 0.169 Uiso 1 1 calc R . .
C23 C 0.4511(6) 0.4341(6) 0.9501(3) 0.102(3) Uani 1 1 d . . .
H23A H 0.4816 0.4803 0.9431 0.154 Uiso 1 1 calc R . .
H23B H 0.4062 0.4477 0.9804 0.154 Uiso 1 1 calc R . .
H23C H 0.4133 0.4387 0.9248 0.154 Uiso 1 1 calc R . .
C24 C 0.5924(6) 0.3265(7) 0.9928(3) 0.104(3) Uani 1 1 d . . .
H24A H 0.6415 0.2611 0.9972 0.155 Uiso 1 1 calc R . .
H24B H 0.5461 0.3460 1.0224 0.155 Uiso 1 1 calc R . .
H24C H 0.6267 0.3694 0.9841 0.155 Uiso 1 1 calc R . .
C25 C 0.5234(5) 0.1798(5) 0.8200(3) 0.075(2) Uani 1 1 d . . .
H25 H 0.4991 0.2473 0.8168 0.090 Uiso 1 1 calc R . .
C26 C 0.4746(5) 0.1376(6) 0.8561(3) 0.080(3) Uani 1 1 d . . .
H26 H 0.4153 0.1766 0.8752 0.096 Uiso 1 1 calc R . .
C27 C 0.5118(5) 0.0418(5) 0.8636(3) 0.075(2) Uani 1 1 d . . .
H27 H 0.4799 0.0135 0.8886 0.090 Uiso 1 1 calc R . .
C28 C 0.6000(5) -0.0171(5) 0.8335(3) 0.066(2) Uani 1 1 d . . .
C29 C 0.6464(5) -0.1196(5) 0.8397(3) 0.084(3) Uani 1 1 d . . .
H29 H 0.6198 -0.1516 0.8651 0.100 Uiso 1 1 calc R . .
C30 C 0.7288(5) -0.1705(5) 0.8088(3) 0.074(2) Uani 1 1 d . . .
H30 H 0.7594 -0.2378 0.8131 0.089 Uiso 1 1 calc R . .
C31 C 0.7691(4) -0.1242(4) 0.7706(3) 0.064(2) Uani 1 1 d . . .
H31 H 0.8272 -0.1616 0.7503 0.076 Uiso 1 1 calc R . .
C32 C 0.7258(4) -0.0233(4) 0.7612(2) 0.0498(17) Uani 1 1 d . . .
C33 C 0.6405(4) 0.0302(4) 0.7958(2) 0.0510(18) Uani 1 1 d . . .
C34 C 0.8383(4) -0.0238(4) 0.6880(2) 0.0572(19) Uani 1 1 d . . .
H34A H 0.8308 -0.0813 0.6809 0.069 Uiso 1 1 calc R . .
H34B H 0.9024 -0.0449 0.7002 0.069 Uiso 1 1 calc R . .
C35 C 0.8404(4) 0.0389(4) 0.6419(2) 0.0523(19) Uani 1 1 d . . .
C36 C 0.8547(4) 0.1226(4) 0.6413(2) 0.0477(17) Uani 1 1 d . . .
C37 C 0.8512(4) 0.1814(4) 0.5978(2) 0.0497(18) Uani 1 1 d . . .
C38 C 0.8381(4) 0.1467(5) 0.5577(2) 0.067(2) Uani 1 1 d . . .
H38 H 0.8393 0.1827 0.5284 0.081 Uiso 1 1 calc R . .
C39 C 0.8232(4) 0.0626(5) 0.5575(2) 0.064(2) Uani 1 1 d . B .
C40 C 0.8248(4) 0.0098(5) 0.6008(2) 0.061(2) Uani 1 1 d . . .
H40 H 0.8151 -0.0475 0.6023 0.073 Uiso 1 1 calc R . .
C41 C 0.8686(5) 0.2733(5) 0.5942(3) 0.0726(16) Uani 1 1 d U . .
C42 C 0.8661(6) 0.3213(6) 0.5428(3) 0.092(2) Uani 1 1 d U . .
H42A H 0.9124 0.2743 0.5200 0.138 Uiso 1 1 calc R . .
H42B H 0.8858 0.3747 0.5412 0.138 Uiso 1 1 calc R . .
H42C H 0.7984 0.3447 0.5350 0.138 Uiso 1 1 calc R . .
C43 C 0.9737(5) 0.2486(6) 0.6053(3) 0.087(2) Uani 1 1 d U . .
H43A H 0.9862 0.2034 0.6329 0.130 Uiso 1 1 calc R . .
H43B H 0.9786 0.3068 0.6123 0.130 Uiso 1 1 calc R . .
H43C H 1.0232 0.2199 0.5778 0.130 Uiso 1 1 calc R . .
C44 C 0.7877(5) 0.3470(5) 0.6271(3) 0.090(2) Uani 1 1 d U . .
H44A H 0.7219 0.3550 0.6215 0.135 Uiso 1 1 calc R . .
H44B H 0.7940 0.4081 0.6207 0.135 Uiso 1 1 calc R . .
H44C H 0.7953 0.3252 0.6602 0.135 Uiso 1 1 calc R . .
C45 C 0.8081(6) 0.0319(6) 0.5108(3) 0.083(3) Uani 1 1 d . . .
C46 C 0.8949(12) 0.0161(13) 0.4711(6) 0.091(5) Uiso 0.50 1 d P B 1
C47 C 0.7936(12) -0.0723(12) 0.5221(6) 0.089(5) Uiso 0.50 1 d P B 1
C48 C 0.7081(10) 0.1143(11) 0.4935(5) 0.069(4) Uiso 0.50 1 d P B 1
C46' C 0.8767(10) 0.0619(11) 0.4644(5) 0.067(4) Uiso 0.50 1 d P B 2
C47' C 0.8378(11) -0.0720(12) 0.5085(6) 0.080(5) Uiso 0.50 1 d P B 2
C48' C 0.6935(12) 0.0853(13) 0.5056(7) 0.090(6) Uiso 0.50 1 d P B 2
C49 C 1.4553(4) 0.0309(5) 0.7273(2) 0.063(2) Uani 1 1 d . . .
H49 H 1.4398 0.0363 0.7608 0.075 Uiso 1 1 calc R . .
C50 C 1.5445(5) -0.0415(5) 0.7089(3) 0.072(2) Uani 1 1 d . . .
H50 H 1.5902 -0.0837 0.7289 0.086 Uiso 1 1 calc R . .
C51 C 1.5630(5) -0.0489(6) 0.6611(3) 0.081(3) Uani 1 1 d . . .
H51 H 1.6231 -0.0979 0.6477 0.097 Uiso 1 1 calc R . .
C52 C 1.4970(4) 0.0129(5) 0.6303(3) 0.064(2) Uani 1 1 d . . .
C53 C 1.5120(5) 0.0056(5) 0.5798(3) 0.087(3) Uani 1 1 d . . .
H53 H 1.5701 -0.0427 0.5644 0.105 Uiso 1 1 calc R . .
C54 C 1.4418(5) 0.0689(6) 0.5544(3) 0.092(3) Uani 1 1 d . . .
H54 H 1.4506 0.0615 0.5212 0.110 Uiso 1 1 calc R . .
C55 C 1.3573(4) 0.1443(5) 0.5746(2) 0.062(2) Uani 1 1 d . . .
H55 H 1.3113 0.1869 0.5549 0.074 Uiso 1 1 calc R . .
C56 C 1.3388(4) 0.1586(4) 0.6236(2) 0.0486(17) Uani 1 1 d . . .
C57 C 1.4109(4) 0.0876(4) 0.6516(2) 0.0449(16) Uani 1 1 d . . .
C58 C 1.1891(4) 0.2992(4) 0.6196(2) 0.0492(17) Uani 1 1 d . . .
H58A H 1.1471 0.2703 0.6107 0.059 Uiso 1 1 calc R . .
H58B H 1.2252 0.3168 0.5901 0.059 Uiso 1 1 calc R . .
C59 C 1.1215(4) 0.3901(4) 0.6471(2) 0.0470(17) Uani 1 1 d . . .
C60 C 1.0587(4) 0.3853(4) 0.6899(2) 0.0471(17) Uani 1 1 d . . .
C61 C 1.0007(4) 0.4695(4) 0.7154(2) 0.0460(16) Uani 1 1 d . C .
C62 C 1.0081(4) 0.5547(4) 0.6961(2) 0.0562(19) Uani 1 1 d . . .
H62 H 0.9690 0.6111 0.7128 0.067 Uiso 1 1 calc R . .
C63 C 1.0707(4) 0.5619(4) 0.6529(2) 0.0507(18) Uani 1 1 d . D .
C64 C 1.1275(4) 0.4773(4) 0.6295(2) 0.0492(17) Uani 1 1 d . . .
H64 H 1.1714 0.4785 0.6011 0.059 Uiso 1 1 calc R . .
C65 C 0.9310(4) 0.4728(4) 0.7643(2) 0.0582(19) Uani 1 1 d . . .
C66 C 0.8449(9) 0.4425(10) 0.7548(5) 0.064(4) Uiso 0.50 1 d P C 1
C67 C 0.8769(8) 0.5753(9) 0.7848(4) 0.053(3) Uiso 0.50 1 d P C 1
C68 C 0.9942(9) 0.4011(10) 0.8020(5) 0.064(4) Uiso 0.50 1 d P C 1
C66' C 0.9055(13) 0.3915(13) 0.7803(7) 0.104(6) Uiso 0.50 1 d P C 2
C67' C 0.8278(15) 0.5663(16) 0.7643(8) 0.129(7) Uiso 0.50 1 d P C 2
C68' C 0.9892(14) 0.4826(15) 0.8029(8) 0.122(7) Uiso 0.50 1 d P C 2
C69 C 1.0740(5) 0.6598(5) 0.6343(3) 0.070(2) Uani 1 1 d . . .
C70 C 1.0825(10) 0.7121(11) 0.6735(5) 0.074(4) Uiso 0.50 1 d P D 1
C71 C 1.1646(10) 0.6455(10) 0.5944(5) 0.066(4) Uiso 0.50 1 d P D 1
C72 C 0.9692(12) 0.7256(13) 0.6135(6) 0.091(5) Uiso 0.50 1 d P D 1
C70' C 1.1369(11) 0.6815(12) 0.6725(6) 0.085(5) Uiso 0.50 1 d P D 2
C71' C 1.1304(10) 0.6509(10) 0.5825(5) 0.065(4) Uiso 0.50 1 d P D 2
C72' C 0.9677(11) 0.7367(12) 0.6340(6) 0.075(5) Uiso 0.50 1 d P D 2
C73 C 1.2794(5) 0.3990(5) 0.7405(3) 0.072(2) Uani 1 1 d . . .
H73 H 1.2852 0.4023 0.7068 0.086 Uiso 1 1 calc R . .
C74 C 1.2954(5) 0.4663(5) 0.7623(3) 0.085(3) Uani 1 1 d . . .
H74 H 1.3138 0.5130 0.7436 0.102 Uiso 1 1 calc R . .
C75 C 1.2842(6) 0.4644(6) 0.8110(3) 0.090(3) Uani 1 1 d . . .
H75 H 1.2932 0.5109 0.8260 0.108 Uiso 1 1 calc R . .
C76 C 1.2592(5) 0.3928(5) 0.8388(3) 0.068(2) Uani 1 1 d . . .
C77 C 1.2443(5) 0.3885(5) 0.8893(3) 0.083(2) Uani 1 1 d . . .
H77 H 1.2536 0.4328 0.9060 0.099 Uiso 1 1 calc R . .
C78 C 1.2159(5) 0.3183(5) 0.9139(3) 0.075(2) Uani 1 1 d . . .
H78 H 1.2032 0.3168 0.9476 0.090 Uiso 1 1 calc R . .
C79 C 1.2055(5) 0.2495(4) 0.8900(2) 0.059(2) Uani 1 1 d . . .
H79 H 1.1858 0.2029 0.9079 0.071 Uiso 1 1 calc R . .
C80 C 1.2237(4) 0.2484(4) 0.8399(2) 0.0516(19) Uani 1 1 d . . .
C81 C 1.2484(4) 0.3240(4) 0.8148(2) 0.0517(17) Uani 1 1 d . . .
C82 C 1.1997(5) 0.1018(4) 0.8387(2) 0.0577(19) Uani 1 1 d . . .
H82A H 1.1268 0.1236 0.8488 0.069 Uiso 1 1 calc R . .
H82B H 1.2321 0.0822 0.8676 0.069 Uiso 1 1 calc R . .
C83 C 1.2367(4) 0.0169(4) 0.8079(2) 0.0492(17) Uani 1 1 d . . .
C84 C 1.2019(4) 0.0220(4) 0.7647(2) 0.0468(17) Uani 1 1 d . . .
C85 C 1.2411(4) -0.0630(4) 0.7370(2) 0.0487(17) Uani 1 1 d . . .
C86 C 1.3142(4) -0.1464(4) 0.7555(2) 0.0518(18) Uani 1 1 d . . .
H86 H 1.3422 -0.2016 0.7374 0.062 Uiso 1 1 calc R . .
C87 C 1.3475(4) -0.1528(4) 0.7983(2) 0.0537(19) Uani 1 1 d . . .
C88 C 1.3080(4) -0.0695(4) 0.8238(2) 0.0535(18) Uani 1 1 d . . .
H88 H 1.3303 -0.0719 0.8530 0.064 Uiso 1 1 calc R . .
C89 C 1.2046(4) -0.0632(4) 0.6902(2) 0.0507(17) Uani 1 1 d . . .
C90 C 1.2145(5) 0.0151(5) 0.6526(2) 0.070(2) Uani 1 1 d . . .
H90A H 1.1698 0.0781 0.6643 0.106 Uiso 1 1 calc R . .
H90B H 1.1963 0.0072 0.6228 0.106 Uiso 1 1 calc R . .
H90C H 1.2834 0.0094 0.6471 0.106 Uiso 1 1 calc R . .
C91 C 1.0935(4) -0.0521(5) 0.7023(3) 0.076(2) Uani 1 1 d . . .
H91A H 1.0916 -0.1122 0.7167 0.114 Uiso 1 1 calc R . .
H91B H 1.0635 -0.0357 0.6731 0.114 Uiso 1 1 calc R . .
H91C H 1.0561 -0.0014 0.7246 0.114 Uiso 1 1 calc R . .
C92 C 1.2662(5) -0.1577(5) 0.6654(3) 0.071(2) Uani 1 1 d . . .
H92A H 1.3370 -0.1697 0.6605 0.106 Uiso 1 1 calc R . .
H92B H 1.2447 -0.1536 0.6346 0.106 Uiso 1 1 calc R . .
H92C H 1.2559 -0.2099 0.6853 0.106 Uiso 1 1 calc R . .
C93 C 1.4248(5) -0.2484(5) 0.8158(3) 0.0684(15) Uani 1 1 d U . .
C94 C 1.4419(5) -0.2452(5) 0.8673(3) 0.0822(19) Uani 1 1 d U . .
H94A H 1.4654 -0.1952 0.8685 0.123 Uiso 1 1 calc R . .
H94B H 1.4920 -0.3069 0.8768 0.123 Uiso 1 1 calc R . .
H94C H 1.3791 -0.2315 0.8890 0.123 Uiso 1 1 calc R . .
C95 C 1.5228(5) -0.2743(5) 0.7822(3) 0.0779(19) Uani 1 1 d U . .
H95A H 1.5123 -0.2801 0.7502 0.117 Uiso 1 1 calc R . .
H95B H 1.5720 -0.3351 0.7932 0.117 Uiso 1 1 calc R . .
H95C H 1.5474 -0.2244 0.7814 0.117 Uiso 1 1 calc R . .
C96 C 1.3866(5) -0.3285(5) 0.8165(3) 0.0719(17) Uani 1 1 d U . .
H96A H 1.3227 -0.3118 0.8376 0.108 Uiso 1 1 calc R . .
H96B H 1.4354 -0.3890 0.8280 0.108 Uiso 1 1 calc R . .
H96C H 1.3777 -0.3348 0.7843 0.108 Uiso 1 1 calc R . .
C97 C 0.8471(6) 0.4260(6) 0.9271(3) 0.095(5) Uiso 0.50 1 d PG E 1
C98 C 0.8596(7) 0.5053(7) 0.9389(4) 0.086(5) Uiso 0.50 1 d PGD E 1
C99 C 0.7873(9) 0.5975(6) 0.9315(5) 0.122(7) Uiso 0.50 1 d PG E 1
C100 C 0.7024(8) 0.6105(6) 0.9123(5) 0.097(5) Uiso 0.50 1 d PG E 1
C101 C 0.6899(7) 0.5312(8) 0.9005(5) 0.084(5) Uiso 0.50 1 d PG E 1
C102 C 0.7623(7) 0.4389(7) 0.9079(4) 0.076(4) Uiso 0.50 1 d PGD E 1
C103 C 0.9157(14) 0.3274(13) 0.9313(8) 0.147(8) Uiso 0.50 1 d PD E 1
C104 C 0.9054(9) 0.4906(11) 0.9434(5) 0.184(3) Uiso 0.50 1 d PGU F 2
C105 C 0.8911(13) 0.4106(11) 0.9340(7) 0.184(3) Uiso 0.50 1 d PGDU F 2
C106 C 0.8030(16) 0.4225(16) 0.9181(8) 0.181(3) Uiso 0.50 1 d PGU F 2
C107 C 0.7292(13) 0.5144(19) 0.9118(8) 0.178(3) Uiso 0.50 1 d PGU F 2
C108 C 0.7434(11) 0.5944(15) 0.9212(8) 0.181(3) Uiso 0.50 1 d PGU F 2
C109 C 0.8315(12) 0.5825(11) 0.9370(7) 0.183(3) Uiso 0.50 1 d PGDU F 2
C110 C 0.9798(16) 0.4775(18) 0.9615(10) 0.203(6) Uiso 0.50 1 d PDU F 2
C111 C 0.0820(8) 0.7426(9) 0.8592(4) 0.141(8) Uiso 0.50 1 d PG G 1
C112 C 0.0875(11) 0.6628(9) 0.8896(5) 0.129(7) Uiso 0.50 1 d PG G 1
C113 C 0.1292(13) 0.6469(11) 0.9315(5) 0.167(10) Uiso 0.50 1 d PG G 1
C114 C 0.1654(13) 0.7109(14) 0.9429(5) 0.126(7) Uiso 0.50 1 d PG G 1
C115 C 0.1600(13) 0.7907(13) 0.9124(5) 0.140(8) Uiso 0.50 1 d PG G 1
C116 C 0.1182(11) 0.8065(9) 0.8706(5) 0.095(5) Uiso 0.50 1 d PG G 1
C117 C 0.0578(17) 0.7518(18) 0.8066(9) 0.151(9) Uiso 0.50 1 d P G 1
C118 C 0.0864(8) 0.7192(9) 0.8620(4) 0.130(3) Uiso 0.50 1 d PGU H 2
C119 C 0.1088(11) 0.6563(9) 0.9020(5) 0.129(3) Uiso 0.50 1 d PGDU H 2
C120 C 0.1495(13) 0.6761(13) 0.9375(5) 0.128(3) Uiso 0.50 1 d PGU H 2
C121 C 0.1679(14) 0.7589(14) 0.9332(6) 0.125(3) Uiso 0.50 1 d PGU H 2
C122 C 0.1455(14) 0.8218(11) 0.8932(6) 0.123(3) Uiso 0.50 1 d PGU H 2
C123 C 0.1048(11) 0.8020(9) 0.8577(5) 0.124(3) Uiso 0.50 1 d PGDU H 2
C124 C 0.0321(14) 0.7027(15) 0.8289(7) 0.146(6) Uiso 0.50 1 d PDU H 2
C125 C 0.7116(7) 0.9384(9) -0.0027(4) 0.149(3) Uiso 0.50 1 d PGU I 1
C126 C 0.7236(10) 0.9994(10) 0.0257(5) 0.144(3) Uiso 0.50 1 d PGDU I 1
C127 C 0.8192(12) 0.9831(13) 0.0340(6) 0.150(3) Uiso 0.50 1 d PGU I 1
C128 C 0.9028(9) 0.9058(13) 0.0140(6) 0.151(3) Uiso 0.50 1 d PGU I 1
C129 C 0.8908(8) 0.8447(11) -0.0144(6) 0.148(3) Uiso 0.50 1 d PGU I 1
C130 C 0.7952(9) 0.8611(9) -0.0228(5) 0.143(3) Uiso 0.50 1 d PGDU I 1
C131 C 0.6180(13) 0.9523(16) -0.0050(9) 0.161(6) Uiso 0.50 1 d PDU I 1
C132 C 0.7433(5) 0.9161(6) -0.0055(5) 0.131(2) Uiso 0.50 1 d PDU J 2
C133 C 0.8462(5) 0.8679(9) -0.0111(6) 0.125(3) Uiso 0.50 1 d PDU J 2
C134 C 0.9083(8) 0.8950(7) 0.0097(5) 0.130(3) Uiso 0.50 1 d PDU J 2
C135 C 0.8616(5) 0.9787(8) 0.0349(6) 0.129(3) Uiso 0.50 1 d PDU J 2
C136 C 0.7562(5) 1.0244(9) 0.0383(6) 0.122(3) Uiso 0.50 1 d PDU J 2
C137 C 0.6896(8) 1.0012(7) 0.0190(5) 0.126(3) Uiso 0.50 1 d PDU J 2
C138 C 0.6936(10) 0.8754(12) -0.0322(7) 0.147(6) Uiso 0.50 1 d PDU J 2
C139 C 0.6592(9) 0.6906(9) 0.5952(6) 0.183(3) Uiso 0.50 1 d PGU K 1
C140 C 0.6919(12) 0.6872(12) 0.5461(5) 0.185(3) Uiso 0.50 1 d PGDU K 1
C141 C 0.7930(14) 0.6362(15) 0.5286(6) 0.187(3) Uiso 0.50 1 d PGU K 1
C142 C 0.8615(10) 0.5887(13) 0.5603(9) 0.182(3) Uiso 0.50 1 d PGU K 1
C143 C 0.8289(11) 0.5922(13) 0.6095(8) 0.177(3) Uiso 0.50 1 d PGU K 1
C144 C 0.7278(12) 0.6431(12) 0.6270(5) 0.180(3) Uiso 0.50 1 d PGDU K 1
C145 C 0.5653(15) 0.740(2) 0.6120(9) 0.192(6) Uiso 0.50 1 d PDU K 1
C146 C 0.7683(9) 0.6314(10) 0.6051(4) 0.158(3) Uiso 0.50 1 d PGU L 2
C147 C 0.8647(10) 0.5584(10) 0.6003(5) 0.156(3) Uiso 0.50 1 d PGDU L 2
C148 C 0.9292(9) 0.5499(13) 0.5571(6) 0.159(3) Uiso 0.50 1 d PGU L 2
C149 C 0.8972(13) 0.6144(15) 0.5186(5) 0.163(3) Uiso 0.50 1 d PGU L 2
C150 C 0.8008(14) 0.6873(13) 0.5233(5) 0.165(3) Uiso 0.50 1 d PGU L 2
C151 C 0.7363(11) 0.6959(10) 0.5666(5) 0.163(3) Uiso 0.50 1 d PGDU L 2
C152 C 0.7025(16) 0.6476(18) 0.6511(7) 0.167(6) Uiso 0.50 1 d PDU L 2
C153 C 0.4929(10) 0.6069(7) 0.5214(5) 0.138(2) Uiso 0.50 1 d PGDU . .
C154 C 0.4126(10) 0.6029(11) 0.5043(6) 0.134(3) Uiso 0.50 1 d PGU . .
C155 C 0.4221(14) 0.5175(14) 0.4874(7) 0.134(3) Uiso 0.50 1 d PGU . .
C156 C 0.5117(17) 0.4361(11) 0.4878(8) 0.137(3) Uiso 0.50 1 d PGU . .
C157 C 0.5920(14) 0.4401(8) 0.5049(8) 0.136(3) Uiso 0.50 1 d PGU . .
C158 C 0.5825(10) 0.5254(9) 0.5218(6) 0.136(3) Uiso 0.50 1 d PGU . .
C159 C 0.4914(16) 0.6895(12) 0.5408(9) 0.169(6) Uiso 0.50 1 d PDU . .

loop_
_atom_site_aniso_label
_atom_site_aniso_U_11
_atom_site_aniso_U_22
_atom_site_aniso_U_33
_atom_site_aniso_U_23
_atom_site_aniso_U_13
_atom_site_aniso_U_12
Eu1 0.04483(15) 0.03664(16) 0.0630(2) -0.00568(15) -0.00877(14) -0.00952(12)
Eu2 0.04906(14) 0.04138(16) 0.04757(17) -0.00337(14) -0.00450(13) -0.01683(12)
Eu3 0.05097(15) 0.05422(17) 0.04100(17) -0.00437(14) -0.00026(13) -0.02389(13)
O1 0.055(2) 0.046(2) 0.047(2) -0.0087(19) -0.0054(18) -0.0177(17)
O2 0.0506(19) 0.051(2) 0.041(2) -0.0009(18) -0.0032(18) -0.0167(17)
O3 0.058(2) 0.034(2) 0.058(3) -0.0009(19) 0.002(2) -0.0157(16)
O4 0.054(2) 0.035(2) 0.051(2) -0.0019(18) -0.0040(19) -0.0118(16)
N1 0.045(2) 0.063(3) 0.052(3) -0.005(3) -0.004(2) -0.021(2)
N2 0.061(3) 0.037(3) 0.050(3) -0.006(2) -0.013(2) -0.011(2)
N3 0.052(2) 0.047(3) 0.056(3) -0.014(2) -0.004(2) -0.017(2)
N4 0.045(2) 0.034(2) 0.050(3) -0.015(2) 0.003(2) -0.0102(19)
N5 0.050(2) 0.058(3) 0.057(3) -0.008(3) -0.003(2) -0.027(2)
N6 0.042(2) 0.039(2) 0.042(3) -0.012(2) 0.001(2) -0.0128(18)
N7 0.059(3) 0.055(3) 0.061(3) 0.002(3) -0.003(3) -0.025(2)
N8 0.065(3) 0.035(2) 0.049(3) -0.011(2) 0.000(2) -0.018(2)
C1 0.069(4) 0.070(4) 0.080(5) -0.009(4) -0.009(4) -0.035(3)
C2 0.069(4) 0.135(6) 0.058(4) 0.002(4) -0.019(4) -0.050(4)
C3 0.065(4) 0.121(7) 0.068(5) 0.010(5) -0.028(4) -0.026(4)
C4 0.062(4) 0.080(5) 0.051(4) 0.013(4) -0.006(3) -0.019(3)
C5 0.098(6) 0.082(6) 0.083(5) 0.038(5) -0.018(5) 0.003(5)
C6 0.101(6) 0.065(5) 0.083(6) 0.013(5) -0.006(5) 0.013(5)
C7 0.075(4) 0.050(4) 0.065(4) 0.002(4) 0.007(4) -0.003(3)
C8 0.041(3) 0.042(3) 0.057(4) -0.004(3) 0.001(3) 0.000(3)
C9 0.036(3) 0.059(4) 0.055(4) 0.007(3) -0.009(3) -0.011(3)
C10 0.078(4) 0.028(3) 0.065(4) -0.007(3) 0.006(4) -0.006(3)
C11 0.075(3) 0.049(3) 0.046(3) -0.015(3) 0.003(3) -0.033(3)
C12 0.055(3) 0.048(3) 0.035(3) -0.016(3) 0.001(3) -0.014(3)
C13 0.051(3) 0.055(3) 0.049(3) 0.000(3) -0.012(3) -0.026(2)
C14 0.063(3) 0.074(4) 0.045(3) 0.005(3) -0.009(3) -0.039(3)
C15 0.072(4) 0.074(4) 0.046(4) -0.014(3) 0.002(3) -0.025(3)
C16 0.068(4) 0.053(4) 0.059(4) -0.028(3) -0.008(3) -0.012(3)
C17 0.050(3) 0.095(5) 0.058(4) 0.010(4) -0.017(3) -0.030(3)
C21 0.093(5) 0.085(5) 0.051(4) -0.028(4) 0.015(4) -0.034(4)
C22 0.112(6) 0.127(7) 0.086(6) -0.022(5) 0.031(5) -0.051(5)
C23 0.106(6) 0.095(6) 0.085(6) -0.037(5) 0.014(5) -0.023(5)
C24 0.133(6) 0.135(7) 0.047(4) -0.038(4) -0.001(4) -0.055(5)
C25 0.060(4) 0.075(5) 0.084(5) -0.023(4) -0.003(4) -0.020(3)
C26 0.064(4) 0.088(5) 0.079(5) -0.013(4) 0.007(4) -0.027(4)
C27 0.075(4) 0.082(5) 0.068(5) 0.002(4) 0.001(4) -0.039(3)
C28 0.062(3) 0.066(4) 0.075(5) -0.017(4) -0.008(3) -0.028(3)
C29 0.107(4) 0.062(4) 0.092(6) 0.014(4) -0.007(4) -0.051(3)
C30 0.078(4) 0.039(3) 0.095(6) 0.008(4) -0.005(4) -0.019(3)
C31 0.060(3) 0.048(4) 0.079(5) -0.005(3) -0.009(3) -0.018(3)
C32 0.049(3) 0.045(3) 0.053(4) -0.003(3) -0.013(3) -0.014(2)
C33 0.045(3) 0.058(3) 0.051(4) -0.009(3) 0.000(3) -0.022(2)
C34 0.050(3) 0.043(3) 0.071(4) -0.017(3) 0.002(3) -0.012(3)
C35 0.047(3) 0.042(3) 0.053(4) -0.013(3) -0.002(3) -0.003(3)
C36 0.044(3) 0.051(3) 0.040(3) -0.012(3) -0.006(3) -0.009(3)
C37 0.042(3) 0.063(4) 0.037(3) -0.005(3) -0.002(3) -0.015(3)
C38 0.058(3) 0.077(5) 0.055(4) 0.001(4) -0.004(3) -0.019(3)
C39 0.056(3) 0.075(5) 0.050(4) -0.011(3) -0.012(3) -0.013(3)
C40 0.055(3) 0.056(4) 0.067(4) -0.026(3) -0.002(3) -0.014(3)
C41 0.077(2) 0.082(3) 0.066(3) 0.002(2) -0.004(2) -0.045(2)
C42 0.098(4) 0.097(4) 0.077(3) 0.018(3) -0.009(3) -0.043(3)
C43 0.086(2) 0.105(4) 0.077(4) -0.003(4) -0.009(3) -0.049(3)
C44 0.095(3) 0.079(4) 0.088(3) 0.000(3) 0.013(3) -0.041(3)
C45 0.087(5) 0.092(6) 0.059(4) -0.018(4) -0.010(4) -0.023(4)
C49 0.059(3) 0.081(4) 0.057(4) 0.005(3) -0.021(3) -0.034(3)
C50 0.052(3) 0.058(4) 0.097(5) -0.004(4) -0.024(4) -0.008(3)
C51 0.060(4) 0.081(5) 0.089(5) -0.028(4) -0.008(4) -0.012(4)
C52 0.046(3) 0.064(4) 0.073(4) -0.019(4) -0.013(3) -0.007(3)
C53 0.073(4) 0.075(5) 0.079(5) -0.037(4) 0.007(4) 0.005(4)
C54 0.081(5) 0.085(6) 0.070(5) -0.039(4) -0.016(4) 0.015(4)
C55 0.058(3) 0.057(4) 0.054(4) -0.013(3) -0.011(3) -0.004(3)
C56 0.061(3) 0.045(3) 0.039(3) -0.014(3) -0.005(3) -0.018(3)
C57 0.039(2) 0.037(3) 0.060(4) -0.013(3) -0.004(3) -0.015(2)
C58 0.057(3) 0.052(3) 0.039(3) -0.015(3) 0.002(3) -0.023(3)
C59 0.053(3) 0.037(3) 0.044(3) -0.001(3) 0.001(3) -0.015(2)
C60 0.048(3) 0.039(3) 0.051(3) -0.007(3) -0.007(3) -0.013(2)
C61 0.055(3) 0.030(3) 0.049(3) -0.008(3) -0.001(3) -0.015(2)
C62 0.065(3) 0.031(3) 0.065(4) -0.010(3) -0.001(3) -0.013(3)
C63 0.059(3) 0.039(3) 0.051(4) 0.001(3) -0.010(3) -0.017(2)
C64 0.056(3) 0.044(3) 0.044(3) 0.003(3) -0.004(3) -0.021(2)
C65 0.062(3) 0.044(3) 0.062(4) -0.009(3) 0.006(3) -0.021(3)
C69 0.090(4) 0.046(3) 0.074(5) 0.013(3) -0.008(4) -0.033(3)
C73 0.085(4) 0.079(4) 0.062(4) 0.006(4) -0.003(4) -0.049(3)
C74 0.100(4) 0.072(4) 0.104(6) 0.008(4) -0.020(5) -0.055(3)
C75 0.108(5) 0.070(5) 0.105(6) -0.021(5) -0.013(5) -0.044(4)
C76 0.078(4) 0.068(4) 0.067(4) -0.001(4) -0.025(3) -0.033(3)
C77 0.101(5) 0.065(4) 0.092(5) -0.029(4) -0.031(4) -0.030(4)
C78 0.080(4) 0.072(5) 0.067(5) -0.022(4) -0.007(4) -0.023(4)
C79 0.082(4) 0.042(3) 0.049(4) -0.008(3) -0.006(3) -0.021(3)
C80 0.051(3) 0.036(3) 0.049(4) -0.010(3) 0.001(3) -0.001(3)
C81 0.064(3) 0.048(3) 0.046(3) -0.013(3) -0.010(3) -0.022(3)
C82 0.073(4) 0.049(3) 0.051(4) -0.006(3) -0.004(3) -0.026(3)
C83 0.062(3) 0.033(3) 0.049(3) -0.008(3) -0.007(3) -0.015(2)
C84 0.047(3) 0.035(3) 0.055(4) -0.002(3) 0.000(3) -0.017(2)
C85 0.049(3) 0.037(3) 0.060(4) -0.002(3) -0.003(3) -0.018(2)
C86 0.060(3) 0.031(3) 0.062(4) -0.012(3) -0.013(3) -0.012(2)
C87 0.050(3) 0.041(3) 0.065(4) -0.001(3) -0.006(3) -0.014(2)
C88 0.071(3) 0.033(3) 0.052(4) -0.002(3) -0.012(3) -0.016(3)
C89 0.052(3) 0.048(3) 0.054(4) -0.007(3) -0.010(3) -0.021(2)
C90 0.100(4) 0.066(4) 0.060(4) -0.001(3) -0.017(4) -0.045(3)
C91 0.058(3) 0.069(4) 0.106(6) -0.015(4) -0.015(4) -0.027(3)
C92 0.080(4) 0.060(4) 0.070(4) -0.022(4) -0.017(4) -0.019(3)
C93 0.072(2) 0.046(2) 0.080(3) 0.002(3) -0.021(2) -0.013(2)
C94 0.084(3) 0.059(4) 0.088(3) 0.000(3) -0.029(3) -0.008(3)
C95 0.070(3) 0.055(3) 0.093(3) 0.010(3) -0.017(3) -0.012(2)
C96 0.076(3) 0.045(3) 0.083(4) 0.004(3) -0.015(3) -0.013(2)

loop_
_atom_type_symbol
_atom_type_description
_atom_type_scat_dispersion_real
_atom_type_scat_dispersion_imag
_atom_type_scat_source
C C 0.0033 0.0016 'International Tables Vol C Tables 4.2.6.8 and 6.1.1.4'
H H 0.0000 0.0000 'International Tables Vol C Tables 4.2.6.8 and 6.1.1.4'
N N 0.0061 0.0033 'International Tables Vol C Tables 4.2.6.8 and 6.1.1.4'
O O 0.0106 0.0060 'International Tables Vol C Tables 4.2.6.8 and 6.1.1.4'
Eu Eu -0.1578 3.6682 'International Tables Vol C Tables 4.2.6.8 and 6.1.1.4'

loop_
_geom_angle_atom_site_label_1
_geom_angle_atom_site_label_2
_geom_angle_atom_site_label_3
_geom_angle
_geom_angle_site_symmetry_1
_geom_angle_site_symmetry_3
N2 Eu1 O2 79.14(16) . .
N2 Eu1 N4 161.21(17) . .
O2 Eu1 N4 113.61(15) . .
N2 Eu1 O1 117.53(16) . .
O2 Eu1 O1 76.00(13) . .
N4 Eu1 O1 80.01(15) . .
N2 Eu1 N1 66.87(18) . .
O2 Eu1 N1 142.57(16) . .
N4 Eu1 N1 103.31(18) . .
O1 Eu1 N1 105.66(14) . .
N2 Eu1 N3 97.89(16) . .
O2 Eu1 N3 102.96(15) . .
N4 Eu1 N3 66.54(15) . .
O1 Eu1 N3 143.16(14) . .
N1 Eu1 N3 96.95(16) . .
N2 Eu1 C36 122.36(17) . .
O2 Eu1 C36 102.45(15) . .
N4 Eu1 C36 70.05(17) . .
O1 Eu1 C36 26.48(15) . .
N1 Eu1 C36 83.98(15) . .
N3 Eu1 C36 135.57(17) . .
N2 Eu1 C12 69.76(16) . .
O2 Eu1 C12 25.84(13) . .
N4 Eu1 C12 115.38(16) . .
O1 Eu1 C12 101.60(15) . .
N1 Eu1 C12 135.74(16) . .
N3 Eu1 C12 80.45(17) . .
C36 Eu1 C12 128.08(16) . .
N2 Eu1 C8 20.46(17) . .
O2 Eu1 C8 97.02(16) . .
N4 Eu1 C8 149.06(17) . .
O1 Eu1 C8 113.19(14) . .
N1 Eu1 C8 47.11(18) . .
N3 Eu1 C8 103.53(14) . .
C36 Eu1 C8 108.79(15) . .
C12 Eu1 C8 90.16(16) . .
N2 Eu1 Eu2 98.69(13) . .
O2 Eu1 Eu2 38.02(8) . .
N4 Eu1 Eu2 99.65(11) . .
O1 Eu1 Eu2 38.03(10) . .
N1 Eu1 Eu2 131.19(12) . .
N3 Eu1 Eu2 131.76(11) . .
C36 Eu1 Eu2 64.44(13) . .
C12 Eu1 Eu2 63.78(11) . .
C8 Eu1 Eu2 107.60(12) . .
O3 Eu2 O4 71.39(13) . .
O3 Eu2 O1 133.03(13) . .
O4 Eu2 O1 131.54(13) . .
O3 Eu2 O2 129.50(13) . .
O4 Eu2 O2 130.20(12) . .
O1 Eu2 O2 71.97(13) . .
O3 Eu2 Eu1 143.10(8) . .
O4 Eu2 Eu1 145.40(9) . .
O1 Eu2 Eu1 36.27(8) . .
O2 Eu2 Eu1 35.75(10) . .
O3 Eu2 Eu3 35.55(8) . .
O4 Eu2 Eu3 35.86(9) . .
O1 Eu2 Eu3 146.70(8) . .
O2 Eu2 Eu3 141.32(10) . .
Eu1 Eu2 Eu3 176.800(12) . .
O3 Eu3 N6 80.00(14) . .
O3 Eu3 N8 117.23(14) . .
N6 Eu3 N8 161.63(16) . .
O3 Eu3 O4 75.26(13) . .
N6 Eu3 O4 112.07(16) . .
N8 Eu3 O4 80.26(16) . .
O3 Eu3 N7 105.56(15) . .
N6 Eu3 N7 104.48(17) . .
N8 Eu3 N7 66.19(17) . .
O4 Eu3 N7 142.84(15) . .
O3 Eu3 N5 142.09(16) . .
N6 Eu3 N5 66.52(15) . .
N8 Eu3 N5 98.57(16) . .
O4 Eu3 N5 100.63(14) . .
N7 Eu3 N5 99.76(16) . .
O3 Eu3 Eu2 37.57(10) . .
N6 Eu3 Eu2 98.03(11) . .
N8 Eu3 Eu2 99.83(12) . .
O4 Eu3 Eu2 37.71(8) . .
N7 Eu3 Eu2 131.55(10) . .
N5 Eu3 Eu2 128.61(13) . .
C36 O1 Eu1 103.3(3) . .
C36 O1 Eu2 150.5(3) . .
Eu1 O1 Eu2 105.70(15) . .
C12 O2 Eu1 106.4(3) . .
C12 O2 Eu2 146.9(4) . .
Eu1 O2 Eu2 106.23(14) . .
C60 O3 Eu3 104.8(3) . .
C60 O3 Eu2 148.2(3) . .
Eu3 O3 Eu2 106.89(14) . .
C84 O4 Eu3 105.4(3) . .
C84 O4 Eu2 148.1(4) . .
Eu3 O4 Eu2 106.43(14) . .
C1 N1 C9 118.8(5) . .
C1 N1 Eu1 125.6(4) . .
C9 N1 Eu1 115.3(4) . .
C8 N2 C10 115.4(5) . .
C8 N2 Eu1 122.8(4) . .
C10 N2 Eu1 120.2(3) . .
C25 N3 C33 119.2(6) . .
C25 N3 Eu1 124.8(5) . .
C33 N3 Eu1 115.5(3) . .
C32 N4 C34 117.8(5) . .
C32 N4 Eu1 121.5(4) . .
C34 N4 Eu1 119.0(4) . .
C49 N5 C57 119.7(5) . .
C49 N5 Eu3 125.4(4) . .
C57 N5 Eu3 114.3(3) . .
C56 N6 C58 115.1(5) . .
C56 N6 Eu3 121.8(4) . .
C58 N6 Eu3 119.6(3) . .
C73 N7 C81 118.1(6) . .
C73 N7 Eu3 124.6(5) . .
C81 N7 Eu3 117.1(4) . .
C80 N8 C82 116.5(5) . .
C80 N8 Eu3 122.2(4) . .
C82 N8 Eu3 119.7(4) . .
N1 C1 C2 123.0(7) . .
N1 C1 H1 118.5 . .
C2 C1 H1 118.5 . .
C3 C2 C1 119.6(8) . .
C3 C2 H2 120.2 . .
C1 C2 H2 120.2 . .
C2 C3 C4 121.1(7) . .
C2 C3 H3 119.4 . .
C4 C3 H3 119.4 . .
C3 C4 C9 117.2(7) . .
C3 C4 C5 125.8(7) . .
C9 C4 C5 117.0(8) . .
C6 C5 C4 120.5(7) . .
C6 C5 H5 119.7 . .
C4 C5 H5 119.7 . .
C5 C6 C7 122.5(8) . .
C5 C6 H6 118.7 . .
C7 C6 H6 118.7 . .
C6 C7 C8 121.1(8) . .
C6 C7 H7 119.5 . .
C8 C7 H7 119.5 . .
N2 C8 C7 128.3(7) . .
N2 C8 C9 115.6(5) . .
C7 C8 C9 116.1(6) . .
N2 C8 Eu1 36.8(3) . .
C7 C8 Eu1 160.3(5) . .
C9 C8 Eu1 79.9(3) . .
N1 C9 C4 120.2(7) . .
N1 C9 C8 117.4(5) . .
C4 C9 C8 122.4(6) . .
N2 C10 C11 110.7(5) . .
N2 C10 H10A 109.5 . .
C11 C10 H10A 109.5 . .
N2 C10 H10B 109.5 . .
C11 C10 H10B 109.5 . .
H10A C10 H10B 108.1 . .
C16 C11 C12 120.3(5) . .
C16 C11 C10 118.7(5) . .
C12 C11 C10 121.1(5) . .
O2 C12 C13 123.7(5) . .
O2 C12 C11 117.3(5) . .
C13 C12 C11 119.0(5) . .
O2 C12 Eu1 47.7(3) . .
C13 C12 Eu1 124.8(4) . .
C11 C12 Eu1 93.4(4) . .
C12 C13 C14 118.8(5) . .
C12 C13 C17 124.6(5) . .
C14 C13 C17 116.6(5) . .
C15 C14 C13 124.4(6) . .
C15 C14 H14 117.8 . .
C13 C14 H14 117.8 . .
C14 C15 C16 116.0(6) . .
C14 C15 C21 121.0(6) . .
C16 C15 C21 122.9(6) . .
C11 C16 C15 121.5(5) . .
C11 C16 H16 119.3 . .
C15 C16 H16 119.3 . .
C20' C17 C18' 122.3(11) . .
C20' C17 C20 30.0(8) . .
C18' C17 C20 135.8(9) . .
C20' C17 C13 112.2(7) . .
C18' C17 C13 110.4(8) . .
C20 C17 C13 113.3(7) . .
C20' C17 C19 124.9(9) . .
C18' C17 C19 54.3(9) . .
C20 C17 C19 107.1(9) . .
C13 C17 C19 119.5(7) . .
C20' C17 C19' 101.1(9) . .
C18' C17 C19' 104.6(9) . .
C20 C17 C19' 71.7(8) . .
C13 C17 C19' 103.6(7) . .
C19 C17 C19' 50.4(9) . .
C20' C17 C18 78.6(9) . .
C18' C17 C18 52.6(9) . .
C20 C17 C18 106.3(9) . .
C13 C17 C18 107.3(6) . .
C19 C17 C18 102.1(9) . .
C19' C17 C18 146.6(8) . .
C24 C21 C15 110.8(6) . .
C24 C21 C22 109.2(7) . .
C15 C21 C22 108.2(7) . .
C24 C21 C23 108.2(7) . .
C15 C21 C23 111.1(6) . .
C22 C21 C23 109.4(7) . .
C21 C22 H22A 109.5 . .
C21 C22 H22B 109.5 . .
H22A C22 H22B 109.5 . .
C21 C22 H22C 109.5 . .
H22A C22 H22C 109.5 . .
H22B C22 H22C 109.5 . .
C21 C23 H23A 109.5 . .
C21 C23 H23B 109.5 . .
H23A C23 H23B 109.5 . .
C21 C23 H23C 109.5 . .
H23A C23 H23C 109.5 . .
H23B C23 H23C 109.5 . .
C21 C24 H24A 109.5 . .
C21 C24 H24B 109.5 . .
H24A C24 H24B 109.5 . .
C21 C24 H24C 109.5 . .
H24A C24 H24C 109.5 . .
H24B C24 H24C 109.5 . .
N3 C25 C26 121.7(7) . .
N3 C25 H25 119.1 . .
C26 C25 H25 119.1 . .
C27 C26 C25 120.3(6) . .
C27 C26 H26 119.9 . .
C25 C26 H26 119.9 . .
C26 C27 C28 119.6(7) . .
C26 C27 H27 120.2 . .
C28 C27 H27 120.2 . .
C33 C28 C27 116.8(6) . .
C33 C28 C29 119.8(6) . .
C27 C28 C29 123.5(7) . .
C30 C29 C28 119.8(7) . .
C30 C29 H29 120.1 . .
C28 C29 H29 120.1 . .
C29 C30 C31 121.0(6) . .
C29 C30 H30 119.5 . .
C31 C30 H30 119.5 . .
C30 C31 C32 122.7(6) . .
C30 C31 H31 118.6 . .
C32 C31 H31 118.6 . .
N4 C32 C31 128.1(5) . .
N4 C32 C33 116.4(5) . .
C31 C32 C33 115.5(5) . .
N3 C33 C28 122.2(5) . .
N3 C33 C32 116.7(5) . .
C28 C33 C32 121.1(6) . .
N4 C34 C35 111.5(4) . .
N4 C34 H34A 109.3 . .
C35 C34 H34A 109.3 . .
N4 C34 H34B 109.3 . .
C35 C34 H34B 109.3 . .
H34A C34 H34B 108.0 . .
C36 C35 C40 121.1(6) . .
C36 C35 C34 121.4(6) . .
C40 C35 C34 117.5(6) . .
O1 C36 C35 120.4(5) . .
O1 C36 C37 120.1(6) . .
C35 C36 C37 119.4(6) . .
O1 C36 Eu1 50.2(2) . .
C35 C36 Eu1 94.3(4) . .
C37 C36 Eu1 121.9(3) . .
C38 C37 C36 116.5(6) . .
C38 C37 C41 121.1(6) . .
C36 C37 C41 122.2(6) . .
C37 C38 C39 124.9(6) . .
C37 C38 H38 117.6 . .
C39 C38 H38 117.6 . .
C40 C39 C38 116.1(7) . .
C40 C39 C45 123.6(7) . .
C38 C39 C45 120.3(6) . .
C39 C40 C35 121.9(7) . .
C39 C40 H40 119.1 . .
C35 C40 H40 119.1 . .
C44 C41 C37 110.9(6) . .
C44 C41 C43 112.2(7) . .
C37 C41 C43 108.9(6) . .
C44 C41 C42 106.7(6) . .
C37 C41 C42 112.3(6) . .
C43 C41 C42 105.8(6) . .
C41 C42 H42A 109.5 . .
C41 C42 H42B 109.5 . .
H42A C42 H42B 109.5 . .
C41 C42 H42C 109.5 . .
H42A C42 H42C 109.5 . .
H42B C42 H42C 109.5 . .
C41 C43 H43A 109.5 . .
C41 C43 H43B 109.5 . .
H43A C43 H43B 109.5 . .
C41 C43 H43C 109.5 . .
H43A C43 H43C 109.5 . .
H43B C43 H43C 109.5 . .
C41 C44 H44A 109.5 . .
C41 C44 H44B 109.5 . .
H44A C44 H44B 109.5 . .
C41 C44 H44C 109.5 . .
H44A C44 H44C 109.5 . .
H44B C44 H44C 109.5 . .
C47' C45 C46 83.9(10) . .
C47' C45 C39 114.9(9) . .
C46 C45 C39 113.6(10) . .
C47' C45 C48' 108.4(11) . .
C46 C45 C48' 126.0(11) . .
C39 C45 C48' 108.0(8) . .
C47' C45 C48 124.8(11) . .
C46 C45 C48 109.2(9) . .
C39 C45 C48 108.1(8) . .
C48' C45 C48 22.3(8) . .
C47' C45 C46' 105.8(9) . .
C46 C45 C46' 23.4(8) . .
C39 C45 C46' 110.0(8) . .
C48' C45 C46' 109.8(9) . .
C48 C45 C46' 89.6(8) . .
C47' C45 C47 24.3(8) . .
C46 C45 C47 107.4(10) . .
C39 C45 C47 108.9(8) . .
C48' C45 C47 89.3(10) . .
C48 C45 C47 109.6(10) . .
C46' C45 C47 127.9(9) . .
N5 C49 C50 123.3(6) . .
N5 C49 H49 118.4 . .
C50 C49 H49 118.4 . .
C51 C50 C49 116.8(6) . .
C51 C50 H50 121.6 . .
C49 C50 H50 121.6 . .
C50 C51 C52 123.1(6) . .
C50 C51 H51 118.4 . .
C52 C51 H51 118.4 . .
C51 C52 C57 116.3(6) . .
C51 C52 C53 124.9(6) . .
C57 C52 C53 118.8(6) . .
C54 C53 C52 119.0(6) . .
C54 C53 H53 120.5 . .
C52 C53 H53 120.5 . .
C53 C54 C55 123.2(7) . .
C53 C54 H54 118.4 . .
C55 C54 H54 118.4 . .
C54 C55 C56 121.4(6) . .
C54 C55 H55 119.3 . .
C56 C55 H55 119.3 . .
N6 C56 C55 128.5(5) . .
N6 C56 C57 115.7(5) . .
C55 C56 C57 115.8(5) . .
N5 C57 C52 120.6(5) . .
N5 C57 C56 117.6(4) . .
C52 C57 C56 121.8(6) . .
N6 C58 C59 111.6(5) . .
N6 C58 H58A 109.3 . .
C59 C58 H58A 109.3 . .
N6 C58 H58B 109.3 . .
C59 C58 H58B 109.3 . .
H58A C58 H58B 108.0 . .
C60 C59 C64 120.6(5) . .
C60 C59 C58 120.9(5) . .
C64 C59 C58 118.4(5) . .
O3 C60 C59 119.4(5) . .
O3 C60 C61 121.0(5) . .
C59 C60 C61 119.5(5) . .
C62 C61 C60 117.7(5) . .
C62 C61 C65 117.9(5) . .
C60 C61 C65 124.4(5) . .
C61 C62 C63 124.1(5) . .
C61 C62 H62 117.9 . .
C63 C62 H62 117.9 . .
C64 C63 C62 116.2(5) . .
C64 C63 C69 123.5(5) . .
C62 C63 C69 120.3(5) . .
C63 C64 C59 121.8(5) . .
C63 C64 H64 119.1 . .
C59 C64 H64 119.1 . .
C66' C65 C61 118.8(9) . .
C66' C65 C67 126.1(9) . .
C61 C65 C67 113.5(6) . .
C66' C65 C68 64.8(9) . .
C61 C65 C68 109.6(6) . .
C67 C65 C68 109.1(8) . .
C66' C65 C68' 106.7(12) . .
C61 C65 C68' 105.3(9) . .
C67 C65 C68' 69.7(9) . .
C68 C65 C68' 45.9(9) . .
C66' C65 C67' 107.3(12) . .
C61 C65 C67' 109.7(9) . .
C67 C65 C67' 39.6(9) . .
C68 C65 C67' 138.0(10) . .
C68' C65 C67' 108.7(12) . .
C66' C65 C66 46.3(8) . .
C61 C65 C66 106.8(7) . .
C67 C65 C66 107.0(7) . .
C68 C65 C66 110.9(8) . .
C68' C65 C66 145.8(10) . .
C67' C65 C66 70.7(10) . .
C70 C69 C72' 87.3(9) . .
C70 C69 C71' 127.0(10) . .
C72' C69 C71' 108.4(9) . .
C70 C69 C71 108.1(9) . .
C72' C69 C71 126.1(9) . .
C71' C69 C71 23.6(8) . .
C70 C69 C63 112.0(8) . .
C72' C69 C63 110.2(8) . .
C71' C69 C63 109.0(7) . .
C71 C69 C63 110.5(7) . .
C70 C69 C72 108.3(9) . .
C72' C69 C72 22.4(9) . .
C71' C69 C72 89.0(9) . .
C71 C69 C72 110.0(9) . .
C63 C69 C72 107.9(9) . .
C70 C69 C70' 25.9(7) . .
C72' C69 C70' 112.9(10) . .
C71' C69 C70' 111.7(9) . .
C71 C69 C70' 89.0(9) . .
C63 C69 C70' 104.6(7) . .
C72 C69 C70' 132.8(10) . .
N7 C73 C74 122.2(7) . .
N7 C73 H73 118.9 . .
C74 C73 H73 118.9 . .
C75 C74 C73 119.5(8) . .
C75 C74 H74 120.2 . .
C73 C74 H74 120.2 . .
C74 C75 C76 120.1(8) . .
C74 C75 H75 120.0 . .
C76 C75 H75 120.0 . .
C81 C76 C75 118.0(7) . .
C81 C76 C77 119.4(7) . .
C75 C76 C77 122.6(8) . .
C78 C77 C76 118.9(8) . .
C78 C77 H77 120.5 . .
C76 C77 H77 120.5 . .
C77 C78 C79 121.5(7) . .
C77 C78 H78 119.2 . .
C79 C78 H78 119.2 . .
C78 C79 C80 121.5(7) . .
C78 C79 H79 119.2 . .
C80 C79 H79 119.2 . .
N8 C80 C79 127.1(6) . .
N8 C80 C81 116.6(5) . .
C79 C80 C81 116.4(6) . .
N7 C81 C76 121.9(6) . .
N7 C81 C80 115.9(6) . .
C76 C81 C80 122.1(6) . .
N8 C82 C83 111.4(5) . .
N8 C82 H82A 109.4 . .
C83 C82 H82A 109.4 . .
N8 C82 H82B 109.3 . .
C83 C82 H82B 109.4 . .
H82A C82 H82B 108.0 . .
C88 C83 C84 119.7(5) . .
C88 C83 C82 117.7(6) . .
C84 C83 C82 122.6(5) . .
O4 C84 C83 119.7(5) . .
O4 C84 C85 120.9(5) . .
C83 C84 C85 119.4(5) . .
C86 C85 C84 116.8(6) . .
C86 C85 C89 121.1(5) . .
C84 C85 C89 122.1(5) . .
C87 C86 C85 124.4(6) . .
C87 C86 H86 117.8 . .
C85 C86 H86 117.8 . .
C86 C87 C88 117.1(5) . .
C86 C87 C93 119.9(6) . .
C88 C87 C93 123.0(6) . .
C83 C88 C87 122.7(6) . .
C83 C88 H88 118.7 . .
C87 C88 H88 118.7 . .
C92 C89 C85 111.5(5) . .
C92 C89 C90 104.8(5) . .
C85 C89 C90 113.6(6) . .
C92 C89 C91 107.8(6) . .
C85 C89 C91 108.1(5) . .
C90 C89 C91 110.8(5) . .
C89 C90 H90A 109.5 . .
C89 C90 H90B 109.5 . .
H90A C90 H90B 109.5 . .
C89 C90 H90C 109.5 . .
H90A C90 H90C 109.5 . .
H90B C90 H90C 109.5 . .
C89 C91 H91A 109.5 . .
C89 C91 H91B 109.5 . .
H91A C91 H91B 109.5 . .
C89 C91 H91C 109.5 . .
H91A C91 H91C 109.5 . .
H91B C91 H91C 109.5 . .
C89 C92 H92A 109.5 . .
C89 C92 H92B 109.5 . .
H92A C92 H92B 109.5 . .
C89 C92 H92C 109.5 . .
H92A C92 H92C 109.5 . .
H92B C92 H92C 109.5 . .
C95 C93 C87 109.4(6) . .
C95 C93 C94 109.9(6) . .
C87 C93 C94 112.3(6) . .
C95 C93 C96 108.8(6) . .
C87 C93 C96 109.6(6) . .
C94 C93 C96 106.8(6) . .
C93 C94 H94A 109.5 . .
C93 C94 H94B 109.5 . .
H94A C94 H94B 109.5 . .
C93 C94 H94C 109.5 . .
H94A C94 H94C 109.5 . .
H94B C94 H94C 109.5 . .
C93 C95 H95A 109.5 . .
C93 C95 H95B 109.5 . .
H95A C95 H95B 109.5 . .
C93 C95 H95C 109.5 . .
H95A C95 H95C 109.5 . .
H95B C95 H95C 109.5 . .
C93 C96 H96A 109.5 . .
C93 C96 H96B 109.5 . .
H96A C96 H96B 109.5 . .
C93 C96 H96C 109.5 . .
H96A C96 H96C 109.5 . .
H96B C96 H96C 109.5 . .
C98 C97 C102 120.0 . .
C98 C97 C103 126.6(10) . .
C102 C97 C103 113.4(11) . .
C99 C98 C97 120.0 . .
C100 C99 C98 120.0 . .
C99 C100 C101 120.0 . .
C102 C101 C100 120.0 . .
C101 C102 C97 120.0 . .
C110 C104 C105 118.4(15) . .
C110 C104 C109 121.2(15) . .
C105 C104 C109 120.0 . .
C104 C105 C106 120.0 . .
C105 C106 C107 120.0 . .
C106 C107 C108 120.0 . .
C109 C108 C107 120.0 . .
C108 C109 C104 120.0 . .
C112 C111 C116 120.0 . .
C112 C111 C117 121.6(13) . .
C116 C111 C117 117.1(13) . .
C113 C112 C111 120.0 . .
C112 C113 C114 120.0 . .
C115 C114 C113 120.0 . .
C114 C115 C116 120.0 . .
C115 C116 C111 120.0 . .
C119 C118 C123 120.0 . .
C119 C118 C124 118.3(11) . .
C123 C118 C124 121.3(11) . .
C120 C119 C118 120.0 . .
C119 C120 C121 120.0 . .
C120 C121 C122 120.0 . .
C121 C122 C123 120.0 . .
C122 C123 C118 120.0 . .
C131 C125 C126 116.5(12) . .
C131 C125 C130 123.1(12) . .
C126 C125 C130 120.0 . .
C127 C126 C125 120.0 . .
C128 C127 C126 120.0 . .
C129 C128 C127 120.0 . .
C128 C129 C130 120.0 . .
C129 C130 C125 120.0 . .
C133 C132 C137 123.9(10) . .
C133 C132 C138 113.8(9) . .
C137 C132 C138 122.0(8) . .
C132 C133 C134 123.5(10) . .
C135 C134 C133 116.6(10) . .
C134 C135 C136 116.2(11) . .
C137 C136 C135 130.4(11) . .
C136 C137 C132 109.3(9) . .
C145 C139 C140 120.6(14) . .
C145 C139 C144 119.4(14) . .
C140 C139 C144 120.0 . .
C141 C140 C139 120.0 . .
C140 C141 C142 120.0 . .
C143 C142 C141 120.0 . .
C142 C143 C144 120.0 . .
C143 C144 C139 120.0 . .
C147 C146 C151 120.0 . .
C147 C146 C152 121.2(11) . .
C151 C146 C152 118.6(11) . .
C148 C147 C146 120.0 . .
C147 C148 C149 120.0 . .
C150 C149 C148 120.0 . .
C151 C150 C149 120.0 . .
C150 C151 C146 120.0 . .
C156 C153 C154 50.4(19) 2_666 .
C156 C153 C158 69.6(19) 2_666 .
C154 C153 C158 120.0 . .
C156 C153 C159 174(3) 2_666 .
C154 C153 C159 125.1(12) . .
C158 C153 C159 114.8(12) . .
C156 C153 C155 46.1(13) 2_666 2_666
C154 C153 C155 96.5(11) . 2_666
C158 C153 C155 23.5(11) . 2_666
C159 C153 C155 138.3(15) . 2_666
C156 C153 C157 32.9(15) 2_666 2_666
C154 C153 C157 17.5(10) . 2_666
C158 C153 C157 102.5(10) . 2_666
C159 C153 C157 142.6(14) . 2_666
C155 C153 C157 79.0(9) 2_666 2_666
C157 C154 C156 96(3) 2_666 2_666
C157 C154 C155 10(2) 2_666 .
C156 C154 C155 86.6(12) 2_666 .
C157 C154 C153 130(2) 2_666 .
C156 C154 C153 33.4(12) 2_666 .
C155 C154 C153 120.0 . .
C157 C155 C158 158(6) 2_666 2_666
C157 C155 C154 12(3) 2_666 .
C158 C155 C154 170(4) 2_666 .
C157 C155 C156 131(3) 2_666 .
C158 C155 C156 70(4) 2_666 .
C154 C155 C156 120.0 . .
C157 C155 C156 51(2) 2_666 2_666
C158 C155 C156 150(4) 2_666 2_666
C154 C155 C156 39.0(8) . 2_666
C156 C155 C156 81.0(8) . 2_666
C157 C155 C153 155(4) 2_666 2_666
C158 C155 C153 46(3) 2_666 2_666
C154 C155 C153 143.5(10) . 2_666
C156 C155 C153 23.5(10) . 2_666
C156 C155 C153 104.5(15) 2_666 2_666
C153 C156 C154 96(2) 2_666 2_666
C153 C156 C158 78(2) 2_666 2_666
C154 C156 C158 173(2) 2_666 2_666
C153 C156 C157 130(2) 2_666 .
C154 C156 C157 33.4(15) 2_666 .
C158 C156 C157 152.7(15) 2_666 .
C153 C156 C155 110(2) 2_666 .
C154 C156 C155 153.3(15) 2_666 .
C158 C156 C155 32.7(15) 2_666 .
C157 C156 C155 120.0 . .
C153 C156 C155 150(3) 2_666 2_666
C154 C156 C155 54.3(15) 2_666 2_666
C158 C156 C155 131.7(19) 2_666 2_666
C157 C156 C155 21.0(7) . 2_666
C155 C156 C155 99.0(7) . 2_666
C153 C156 C157 125(3) 2_666 2_666
C154 C156 C157 138(2) 2_666 2_666
C158 C156 C157 47.6(12) 2_666 2_666
C157 C156 C157 105.1(8) . 2_666
C155 C156 C157 14.9(8) . 2_666
C155 C156 C157 84.1(10) 2_666 2_666
C153 C156 C156 166(3) 2_666 2_666
C154 C156 C156 97.0(19) 2_666 2_666
C158 C156 C156 89.1(16) 2_666 2_666
C157 C156 C156 63.6(7) . 2_666
C155 C156 C156 56.4(7) . 2_666
C155 C156 C156 42.7(5) 2_666 2_666
C157 C156 C156 41.5(5) 2_666 2_666
C155 C157 C154 158(6) 2_666 2_666
C155 C157 C158 12(3) 2_666 .
C154 C157 C158 170(3) 2_666 .
C155 C157 C156 109(3) 2_666 .
C154 C157 C156 50(3) 2_666 .
C158 C157 C156 120.0 . .
C155 C157 C156 34(2) 2_666 2_666
C154 C157 C156 125(4) 2_666 2_666
C158 C157 C156 45.1(8) . 2_666
C156 C157 C156 74.9(8) . 2_666
C155 C157 C153 126(4) 2_666 2_666
C154 C157 C153 33(3) 2_666 2_666
C158 C157 C153 137.5(8) . 2_666
C156 C157 C153 17.5(8) . 2_666
C156 C157 C153 92.4(12) 2_666 2_666
C155 C158 C156 78(2) 2_666 2_666
C155 C158 C157 10(2) 2_666 .
C156 C158 C157 87.3(9) 2_666 .
C155 C158 C153 110(2) 2_666 .
C156 C158 C153 32.7(9) 2_666 .
C157 C158 C153 120.0 . .

loop_
_geom_bond_atom_site_label_1
_geom_bond_atom_site_label_2
_geom_bond_distance
_geom_bond_site_symmetry_2
Eu1 N2 2.316(4) .
Eu1 O2 2.318(4) .
Eu1 N4 2.328(5) .
Eu1 O1 2.341(4) .
Eu1 N1 2.484(5) .
Eu1 N3 2.501(5) .
Eu1 C36 2.965(5) .
Eu1 C12 3.005(6) .
Eu1 C8 3.253(5) .
Eu1 Eu2 3.8089(5) .
Eu2 O3 2.432(4) .
Eu2 O4 2.434(4) .
Eu2 O1 2.438(4) .
Eu2 O2 2.443(3) .
Eu2 Eu3 3.8174(5) .
Eu3 O3 2.319(4) .
Eu3 N6 2.327(4) .
Eu3 N8 2.329(5) .
Eu3 O4 2.331(4) .
Eu3 N7 2.493(6) .
Eu3 N5 2.516(4) .
O1 C36 1.359(7) .
O2 C12 1.366(6) .
O3 C60 1.377(7) .
O4 C84 1.368(6) .
N1 C1 1.335(9) .
N1 C9 1.379(8) .
N2 C8 1.352(7) .
N2 C10 1.460(9) .
N3 C25 1.330(7) .
N3 C33 1.351(7) .
N4 C32 1.342(7) .
N4 C34 1.467(7) .
N5 C49 1.327(7) .
N5 C57 1.362(8) .
N6 C56 1.344(6) .
N6 C58 1.459(7) .
N7 C73 1.362(8) .
N7 C81 1.365(8) .
N8 C80 1.361(8) .
N8 C82 1.483(8) .
C1 C2 1.372(9) .
C1 H1 0.9400 .
C2 C3 1.338(11) .
C2 H2 0.9400 .
C3 C4 1.401(12) .
C3 H3 0.9400 .
C4 C9 1.427(9) .
C4 C5 1.428(11) .
C5 C6 1.337(14) .
C5 H5 0.9400 .
C6 C7 1.398(10) .
C6 H6 0.9400 .
C7 C8 1.403(9) .
C7 H7 0.9400 .
C8 C9 1.428(10) .
C10 C11 1.539(8) .
C10 H10A 0.9800 .
C10 H10B 0.9800 .
C11 C16 1.400(8) .
C11 C12 1.411(7) .
C12 C13 1.385(8) .
C13 C14 1.392(8) .
C13 C17 1.555(8) .
C14 C15 1.384(8) .
C14 H14 0.9400 .
C15 C16 1.400(9) .
C15 C21 1.515(9) .
C16 H16 0.9400 .
C17 C20' 1.534(17) .
C17 C18' 1.54(2) .
C17 C20 1.551(18) .
C17 C19 1.561(16) .
C17 C19' 1.634(16) .
C17 C18 1.651(18) .
C21 C24 1.509(11) .
C21 C22 1.528(12) .
C21 C23 1.546(10) .
C22 H22A 0.9700 .
C22 H22B 0.9700 .
C22 H22C 0.9700 .
C23 H23A 0.9700 .
C23 H23B 0.9700 .
C23 H23C 0.9700 .
C24 H24A 0.9700 .
C24 H24B 0.9700 .
C24 H24C 0.9700 .
C25 C26 1.392(10) .
C25 H25 0.9400 .
C26 C27 1.339(10) .
C26 H26 0.9400 .
C27 C28 1.426(9) .
C27 H27 0.9400 .
C28 C33 1.402(9) .
C28 C29 1.429(9) .
C29 C30 1.355(9) .
C29 H29 0.9400 .
C30 C31 1.398(9) .
C30 H30 0.9400 .
C31 C32 1.416(8) .
C31 H31 0.9400 .
C32 C33 1.447(7) .
C34 C35 1.530(8) .
C34 H34A 0.9800 .
C34 H34B 0.9800 .
C35 C36 1.381(9) .
C35 C40 1.389(9) .
C36 C37 1.432(8) .
C37 C38 1.392(10) .
C37 C41 1.522(10) .
C38 C39 1.394(11) .
C38 H38 0.9400 .
C39 C40 1.383(9) .
C39 C45 1.546(11) .
C40 H40 0.9400 .
C41 C44 1.512(9) .
C41 C43 1.523(10) .
C41 C42 1.554(10) .
C42 H42A 0.9700 .
C42 H42B 0.9700 .
C42 H42C 0.9700 .
C43 H43A 0.9700 .
C43 H43B 0.9700 .
C43 H43C 0.9700 .
C44 H44A 0.9700 .
C44 H44B 0.9700 .
C44 H44C 0.9700 .
C45 C47' 1.469(18) .
C45 C46 1.497(17) .
C45 C48' 1.571(17) .
C45 C48 1.605(15) .
C45 C46' 1.648(16) .
C45 C47 1.68(2) .
C49 C50 1.380(8) .
C49 H49 0.9400 .
C50 C51 1.345(10) .
C50 H50 0.9400 .
C51 C52 1.399(9) .
C51 H51 0.9400 .
C52 C57 1.400(7) .
C52 C53 1.421(10) .
C53 C54 1.344(10) .
C53 H53 0.9400 .
C54 C55 1.383(8) .
C54 H54 0.9400 .
C55 C56 1.394(8) .
C55 H55 0.9400 .
C56 C57 1.445(7) .
C58 C59 1.535(7) .
C58 H58A 0.9800 .
C58 H58B 0.9800 .
C59 C60 1.399(8) .
C59 C64 1.401(8) .
C60 C61 1.413(7) .
C61 C62 1.393(8) .
C61 C65 1.560(8) .
C62 C63 1.415(8) .
C62 H62 0.9400 .
C63 C64 1.384(8) .
C63 C69 1.543(9) .
C64 H64 0.9400 .
C65 C66' 1.44(2) .
C65 C67 1.563(14) .
C65 C68 1.565(14) .
C65 C68' 1.57(2) .
C65 C67' 1.60(2) .
C65 C66 1.601(16) .
C69 C70 1.499(18) .
C69 C72' 1.521(15) .
C69 C71' 1.541(15) .
C69 C71 1.542(15) .
C69 C72 1.630(17) .
C69 C70' 1.69(2) .
C73 C74 1.385(11) .
C73 H73 0.9400 .
C74 C75 1.359(11) .
C74 H74 0.9400 .
C75 C76 1.406(11) .
C75 H75 0.9400 .
C76 C81 1.398(10) .
C76 C77 1.409(10) .
C77 C78 1.380(11) .
C77 H77 0.9400 .
C78 C79 1.395(10) .
C78 H78 0.9400 .
C79 C80 1.398(8) .
C79 H79 0.9400 .
C80 C81 1.426(9) .
C82 C83 1.503(8) .
C82 H82A 0.9800 .
C82 H82B 0.9800 .
C83 C88 1.390(7) .
C83 C84 1.399(9) .
C84 C85 1.448(8) .
C85 C86 1.404(7) .
C85 C89 1.528(9) .
C86 C87 1.371(9) .
C86 H86 0.9400 .
C87 C88 1.392(8) .
C87 C93 1.527(8) .
C88 H88 0.9400 .
C89 C92 1.526(8) .
C89 C90 1.539(9) .
C89 C91 1.553(8) .
C90 H90A 0.9700 .
C90 H90B 0.9700 .
C90 H90C 0.9700 .
C91 H91A 0.9700 .
C91 H91B 0.9700 .
C91 H91C 0.9700 .
C92 H92A 0.9700 .
C92 H92B 0.9700 .
C92 H92C 0.9700 .
C93 C95 1.505(9) .
C93 C94 1.540(10) .
C93 C96 1.547(10) .
C94 H94A 0.9700 .
C94 H94B 0.9700 .
C94 H94C 0.9700 .
C95 H95A 0.9700 .
C95 H95B 0.9700 .
C95 H95C 0.9700 .
C96 H96A 0.9700 .
C96 H96B 0.9700 .
C96 H96C 0.9700 .
C97 C98 1.3900 .
C97 C102 1.3900 .
C97 C103 1.429(17) .
C98 C99 1.3900 .
C99 C100 1.3900 .
C100 C101 1.3900 .
C101 C102 1.3900 .
C104 C110 1.23(2) .
C104 C105 1.3900 .
C104 C109 1.3900 .
C105 C106 1.3900 .
C106 C107 1.3900 .
C107 C108 1.3900 .
C108 C109 1.3900 .
C111 C112 1.3900 .
C111 C116 1.3900 .
C111 C117 1.58(3) .
C112 C113 1.3900 .
C113 C114 1.3900 .
C114 C115 1.3900 .
C115 C116 1.3900 .
C118 C119 1.3900 .
C118 C123 1.3900 .
C118 C124 1.45(2) .
C119 C120 1.3900 .
C120 C121 1.3900 .
C121 C122 1.3900 .
C122 C123 1.3900 .
C125 C131 1.322(19) .
C125 C126 1.3900 .
C125 C130 1.3900 .
C126 C127 1.3900 .
C127 C128 1.3900 .
C128 C129 1.3900 .
C129 C130 1.3900 .
C132 C133 1.372(7) .
C132 C137 1.402(8) .
C132 C138 1.485(12) .
C133 C134 1.395(9) .
C134 C135 1.390(9) .
C135 C136 1.405(8) .
C136 C137 1.393(9) .
C139 C145 1.30(2) .
C139 C140 1.3900 .
C139 C144 1.3900 .
C140 C141 1.3900 .
C141 C142 1.3900 .
C142 C143 1.3900 .
C143 C144 1.3900 .
C146 C147 1.3900 .
C146 C151 1.3900 .
C146 C152 1.45(2) .
C147 C148 1.3900 .
C148 C149 1.3900 .
C149 C150 1.3900 .
C150 C151 1.3900 .
C153 C156 0.77(2) 2_666
C153 C154 1.3900 .
C153 C158 1.3900 .
C153 C159 1.430(16) .
C153 C155 1.81(2) 2_666
C153 C157 1.97(3) 2_666
C154 C157 0.77(3) 2_666
C154 C156 1.08(3) 2_666
C154 C155 1.3900 .
C155 C157 0.65(3) 2_666
C155 C158 0.77(3) 2_666
C155 C156 1.3900 .
C155 C156 1.71(3) 2_666
C155 C153 1.81(3) 2_666
C156 C153 0.77(2) 2_666
C156 C154 1.08(5) 2_666
C156 C158 1.33(5) 2_666
C156 C157 1.3900 .
C156 C155 1.71(3) 2_666
C156 C157 1.88(4) 2_666
C156 C156 2.03(2) 2_666
C157 C155 0.65(2) 2_666
C157 C154 0.77(3) 2_666
C157 C158 1.3900 .
C157 C156 1.88(2) 2_666
C157 C153 1.97(3) 2_666
C158 C155 0.77(3) 2_666
C158 C156 1.33(3) 2_666

loop_
_geom_torsion_atom_site_label_1
_geom_torsion_atom_site_label_2
_geom_torsion_atom_site_label_3
_geom_torsion_atom_site_label_4
_geom_torsion
_geom_torsion_site_symmetry_1
_geom_torsion_site_symmetry_4
N2 Eu1 Eu2 O3 -28.2(2) . .
O2 Eu1 Eu2 O3 -87.9(2) . .
N4 Eu1 Eu2 O3 155.9(2) . .
O1 Eu1 Eu2 O3 96.1(2) . .
N1 Eu1 Eu2 O3 38.5(2) . .
N3 Eu1 Eu2 O3 -137.1(2) . .
C36 Eu1 Eu2 O3 93.6(2) . .
C12 Eu1 Eu2 O3 -90.5(2) . .
C8 Eu1 Eu2 O3 -9.3(2) . .
N2 Eu1 Eu2 O4 145.8(2) . .
O2 Eu1 Eu2 O4 86.1(2) . .
N4 Eu1 Eu2 O4 -30.1(2) . .
O1 Eu1 Eu2 O4 -89.9(2) . .
N1 Eu1 Eu2 O4 -147.5(2) . .
N3 Eu1 Eu2 O4 36.9(2) . .
C36 Eu1 Eu2 O4 -92.4(2) . .
C12 Eu1 Eu2 O4 83.5(2) . .
C8 Eu1 Eu2 O4 164.7(2) . .
N2 Eu1 Eu2 O1 -124.31(19) . .
O2 Eu1 Eu2 O1 176.0(2) . .
N4 Eu1 Eu2 O1 59.79(19) . .
N1 Eu1 Eu2 O1 -57.5(2) . .
N3 Eu1 Eu2 O1 126.9(2) . .
C36 Eu1 Eu2 O1 -2.5(2) . .
C12 Eu1 Eu2 O1 173.43(19) . .
C8 Eu1 Eu2 O1 -105.37(19) . .
N2 Eu1 Eu2 O2 59.67(19) . .
N4 Eu1 Eu2 O2 -116.23(19) . .
O1 Eu1 Eu2 O2 -176.0(2) . .
N1 Eu1 Eu2 O2 126.4(2) . .
N3 Eu1 Eu2 O2 -49.2(2) . .
C36 Eu1 Eu2 O2 -178.52(19) . .
C12 Eu1 Eu2 O2 -2.60(19) . .
C8 Eu1 Eu2 O2 78.60(19) . .
N2 Eu1 Eu2 Eu3 34.8(2) . .
O2 Eu1 Eu2 Eu3 -24.9(3) . .
N4 Eu1 Eu2 Eu3 -141.1(2) . .
O1 Eu1 Eu2 Eu3 159.1(3) . .
N1 Eu1 Eu2 Eu3 101.6(3) . .
N3 Eu1 Eu2 Eu3 -74.0(3) . .
C36 Eu1 Eu2 Eu3 156.6(2) . .
C12 Eu1 Eu2 Eu3 -27.5(2) . .
C8 Eu1 Eu2 Eu3 53.7(2) . .
O4 Eu2 Eu3 O3 177.9(2) . .
O1 Eu2 Eu3 O3 90.4(2) . .
O2 Eu2 Eu3 O3 -90.1(2) . .
Eu1 Eu2 Eu3 O3 -67.0(3) . .
O3 Eu2 Eu3 N6 -61.89(19) . .
O4 Eu2 Eu3 N6 115.97(19) . .
O1 Eu2 Eu3 N6 28.52(19) . .
O2 Eu2 Eu3 N6 -152.04(17) . .
Eu1 Eu2 Eu3 N6 -128.9(2) . .
O3 Eu2 Eu3 N8 122.5(2) . .
O4 Eu2 Eu3 N8 -59.68(19) . .
O1 Eu2 Eu3 N8 -147.14(19) . .
O2 Eu2 Eu3 N8 32.31(18) . .
Eu1 Eu2 Eu3 N8 55.5(2) . .
O3 Eu2 Eu3 O4 -177.9(2) . .
O1 Eu2 Eu3 O4 -87.5(2) . .
O2 Eu2 Eu3 O4 92.0(2) . .
Eu1 Eu2 Eu3 O4 115.2(3) . .
O3 Eu2 Eu3 N7 55.6(2) . .
O4 Eu2 Eu3 N7 -126.5(2) . .
O1 Eu2 Eu3 N7 146.1(2) . .
O2 Eu2 Eu3 N7 -34.5(2) . .
Eu1 Eu2 Eu3 N7 -11.3(3) . .
O3 Eu2 Eu3 N5 -128.2(2) . .
O4 Eu2 Eu3 N5 49.7(2) . .
O1 Eu2 Eu3 N5 -37.8(2) . .
O2 Eu2 Eu3 N5 141.7(2) . .
Eu1 Eu2 Eu3 N5 164.9(2) . .
N2 Eu1 O1 C36 -107.9(4) . .
O2 Eu1 O1 C36 -177.5(3) . .
N4 Eu1 O1 C36 65.0(3) . .
N1 Eu1 O1 C36 -36.2(4) . .
N3 Eu1 O1 C36 89.5(4) . .
C12 Eu1 O1 C36 179.0(3) . .
C8 Eu1 O1 C36 -85.7(4) . .
Eu2 Eu1 O1 C36 -174.9(4) . .
N2 Eu1 O1 Eu2 67.0(2) . .
O2 Eu1 O1 Eu2 -2.52(13) . .
N4 Eu1 O1 Eu2 -120.10(17) . .
N1 Eu1 O1 Eu2 138.75(17) . .
N3 Eu1 O1 Eu2 -95.5(3) . .
C36 Eu1 O1 Eu2 174.9(4) . .
C12 Eu1 O1 Eu2 -6.02(18) . .
C8 Eu1 O1 Eu2 89.21(18) . .
O3 Eu2 O1 C36 44.7(7) . .
O4 Eu2 O1 C36 -59.4(7) . .
O2 Eu2 O1 C36 172.4(7) . .
Eu1 Eu2 O1 C36 170.0(8) . .
Eu3 Eu2 O1 C36 -8.0(8) . .
O3 Eu2 O1 Eu1 -125.24(15) . .
O4 Eu2 O1 Eu1 130.65(14) . .
O2 Eu2 O1 Eu1 2.44(13) . .
Eu3 Eu2 O1 Eu1 -177.92(2) . .
N2 Eu1 O2 C12 65.7(3) . .
N4 Eu1 O2 C12 -99.8(3) . .
O1 Eu1 O2 C12 -172.1(3) . .
N1 Eu1 O2 C12 90.3(4) . .
N3 Eu1 O2 C12 -30.0(3) . .
C36 Eu1 O2 C12 -173.3(3) . .
C8 Eu1 O2 C12 75.7(3) . .
Eu2 Eu1 O2 C12 -174.6(4) . .
N2 Eu1 O2 Eu2 -119.69(17) . .
N4 Eu1 O2 Eu2 74.82(18) . .
O1 Eu1 O2 Eu2 2.52(13) . .
N1 Eu1 O2 Eu2 -95.1(2) . .
N3 Eu1 O2 Eu2 144.62(14) . .
C36 Eu1 O2 Eu2 1.37(18) . .
C12 Eu1 O2 Eu2 174.6(4) . .
C8 Eu1 O2 Eu2 -109.70(15) . .
O3 Eu2 O2 C12 -60.5(7) . .
O4 Eu2 O2 C12 38.5(7) . .
O1 Eu2 O2 C12 168.1(7) . .
Eu1 Eu2 O2 C12 170.6(7) . .
Eu3 Eu2 O2 C12 -11.6(7) . .
O3 Eu2 O2 Eu1 128.96(16) . .
O4 Eu2 O2 Eu1 -132.12(15) . .
O1 Eu2 O2 Eu1 -2.47(13) . .
Eu3 Eu2 O2 Eu1 177.85(2) . .
N6 Eu3 O3 C60 -64.1(3) . .
N8 Eu3 O3 C60 109.1(3) . .
O4 Eu3 O3 C60 179.7(4) . .
N7 Eu3 O3 C60 38.2(4) . .
N5 Eu3 O3 C60 -91.9(4) . .
Eu2 Eu3 O3 C60 178.3(4) . .
N6 Eu3 O3 Eu2 117.51(18) . .
N8 Eu3 O3 Eu2 -69.2(2) . .
O4 Eu3 O3 Eu2 1.35(14) . .
N7 Eu3 O3 Eu2 -140.11(16) . .
N5 Eu3 O3 Eu2 89.8(3) . .
O4 Eu2 O3 C60 -178.3(7) . .
O1 Eu2 O3 C60 51.7(7) . .
O2 Eu2 O3 C60 -51.1(7) . .
Eu1 Eu2 O3 C60 -1.9(8) . .
Eu3 Eu2 O3 C60 -177.0(8) . .
O4 Eu2 O3 Eu3 -1.32(14) . .
O1 Eu2 O3 Eu3 -131.33(15) . .
O2 Eu2 O3 Eu3 125.91(15) . .
Eu1 Eu2 O3 Eu3 175.09(2) . .
O3 Eu3 O4 C84 175.5(4) . .
N6 Eu3 O4 C84 103.0(3) . .
N8 Eu3 O4 C84 -62.8(3) . .
N7 Eu3 O4 C84 -88.0(4) . .
N5 Eu3 O4 C84 34.2(4) . .
Eu2 Eu3 O4 C84 176.9(4) . .
O3 Eu3 O4 Eu2 -1.35(14) . .
N6 Eu3 O4 Eu2 -73.86(17) . .
N8 Eu3 O4 Eu2 120.34(16) . .
N7 Eu3 O4 Eu2 95.1(2) . .
N5 Eu3 O4 Eu2 -142.67(16) . .
O3 Eu2 O4 C84 -173.0(7) . .
O1 Eu2 O4 C84 -41.4(7) . .
O2 Eu2 O4 C84 60.6(7) . .
Eu1 Eu2 O4 C84 10.8(7) . .
Eu3 Eu2 O4 C84 -174.3(7) . .
O3 Eu2 O4 Eu3 1.31(14) . .
O1 Eu2 O4 Eu3 132.89(15) . .
O2 Eu2 O4 Eu3 -125.15(17) . .
Eu1 Eu2 O4 Eu3 -174.90(2) . .
N2 Eu1 N1 C1 -176.5(5) . .
O2 Eu1 N1 C1 157.0(4) . .
N4 Eu1 N1 C1 -13.4(5) . .
O1 Eu1 N1 C1 69.7(5) . .
N3 Eu1 N1 C1 -80.9(5) . .
C36 Eu1 N1 C1 54.4(5) . .
C12 Eu1 N1 C1 -164.3(5) . .
C8 Eu1 N1 C1 177.1(6) . .
Eu2 Eu1 N1 C1 102.4(5) . .
N2 Eu1 N1 C9 9.7(4) . .
O2 Eu1 N1 C9 -16.8(5) . .
N4 Eu1 N1 C9 172.8(4) . .
O1 Eu1 N1 C9 -104.1(4) . .
N3 Eu1 N1 C9 105.3(4) . .
C36 Eu1 N1 C9 -119.4(4) . .
C12 Eu1 N1 C9 21.9(5) . .
C8 Eu1 N1 C9 3.3(3) . .
Eu2 Eu1 N1 C9 -71.4(4) . .
O2 Eu1 N2 C8 150.5(5) . .
N4 Eu1 N2 C8 -74.9(7) . .
O1 Eu1 N2 C8 82.7(5) . .
N1 Eu1 N2 C8 -13.5(4) . .
N3 Eu1 N2 C8 -107.7(5) . .
C36 Eu1 N2 C8 52.6(5) . .
C12 Eu1 N2 C8 175.6(5) . .
Eu2 Eu1 N2 C8 117.7(5) . .
O2 Eu1 N2 C10 -14.0(4) . .
N4 Eu1 N2 C10 120.6(6) . .
O1 Eu1 N2 C10 -81.8(4) . .
N1 Eu1 N2 C10 -178.0(5) . .
N3 Eu1 N2 C10 87.8(4) . .
C36 Eu1 N2 C10 -111.9(4) . .
C12 Eu1 N2 C10 11.0(4) . .
C8 Eu1 N2 C10 -164.5(8) . .
Eu2 Eu1 N2 C10 -46.8(4) . .
N2 Eu1 N3 C25 -6.1(6) . .
O2 Eu1 N3 C25 74.5(5) . .
N4 Eu1 N3 C25 -175.1(6) . .
O1 Eu1 N3 C25 158.4(5) . .
N1 Eu1 N3 C25 -73.6(6) . .
C36 Eu1 N3 C25 -162.1(5) . .
C12 Eu1 N3 C25 61.7(5) . .
C8 Eu1 N3 C25 -26.1(6) . .
Eu2 Eu1 N3 C25 103.1(5) . .
N2 Eu1 N3 C33 -177.9(4) . .
O2 Eu1 N3 C33 -97.3(4) . .
N4 Eu1 N3 C33 13.1(4) . .
O1 Eu1 N3 C33 -13.4(6) . .
N1 Eu1 N3 C33 114.6(4) . .
C36 Eu1 N3 C33 26.1(5) . .
C12 Eu1 N3 C33 -110.1(4) . .
C8 Eu1 N3 C33 162.1(4) . .
Eu2 Eu1 N3 C33 -68.7(5) . .
N2 Eu1 N4 C32 -52.3(8) . .
O2 Eu1 N4 C32 77.9(4) . .
O1 Eu1 N4 C32 147.7(5) . .
N1 Eu1 N4 C32 -108.4(4) . .
N3 Eu1 N4 C32 -16.5(4) . .
C36 Eu1 N4 C32 173.2(5) . .
C12 Eu1 N4 C32 49.5(5) . .
C8 Eu1 N4 C32 -93.3(5) . .
Eu2 Eu1 N4 C32 115.0(4) . .
N2 Eu1 N4 C34 143.1(5) . .
O2 Eu1 N4 C34 -86.7(4) . .
O1 Eu1 N4 C34 -16.9(4) . .
N1 Eu1 N4 C34 87.0(4) . .
N3 Eu1 N4 C34 178.9(5) . .
C36 Eu1 N4 C34 8.5(4) . .
C12 Eu1 N4 C34 -115.1(4) . .
C8 Eu1 N4 C34 102.0(5) . .
Eu2 Eu1 N4 C34 -49.6(4) . .
O3 Eu3 N5 C49 -155.0(5) . .
N6 Eu3 N5 C49 175.0(6) . .
N8 Eu3 N5 C49 6.2(6) . .
O4 Eu3 N5 C49 -75.4(6) . .
N7 Eu3 N5 C49 73.3(6) . .
Eu2 Eu3 N5 C49 -103.8(5) . .
O3 Eu3 N5 C57 15.7(6) . .
N6 Eu3 N5 C57 -14.3(4) . .
N8 Eu3 N5 C57 176.9(4) . .
O4 Eu3 N5 C57 95.3(4) . .
N7 Eu3 N5 C57 -115.9(4) . .
Eu2 Eu3 N5 C57 67.0(4) . .
O3 Eu3 N6 C56 -143.2(5) . .
N8 Eu3 N6 C56 56.2(8) . .
O4 Eu3 N6 C56 -73.7(5) . .
N7 Eu3 N6 C56 113.2(5) . .
N5 Eu3 N6 C56 18.7(5) . .
Eu2 Eu3 N6 C56 -110.1(5) . .
O3 Eu3 N6 C58 14.5(4) . .
N8 Eu3 N6 C58 -146.1(5) . .
O4 Eu3 N6 C58 84.0(4) . .
N7 Eu3 N6 C58 -89.1(4) . .
N5 Eu3 N6 C58 176.4(5) . .
Eu2 Eu3 N6 C58 47.6(4) . .
O3 Eu3 N7 C73 -71.3(5) . .
N6 Eu3 N7 C73 12.1(5) . .
N8 Eu3 N7 C73 175.3(5) . .
O4 Eu3 N7 C73 -157.3(4) . .
N5 Eu3 N7 C73 80.2(5) . .
Eu2 Eu3 N7 C73 -102.8(4) . .
O3 Eu3 N7 C81 105.3(4) . .
N6 Eu3 N7 C81 -171.3(4) . .
N8 Eu3 N7 C81 -8.1(4) . .
O4 Eu3 N7 C81 19.3(5) . .
N5 Eu3 N7 C81 -103.2(4) . .
Eu2 Eu3 N7 C81 73.8(4) . .
O3 Eu3 N8 C80 -83.1(4) . .
N6 Eu3 N8 C80 75.3(7) . .
O4 Eu3 N8 C80 -150.9(4) . .
N7 Eu3 N8 C80 12.8(4) . .
N5 Eu3 N8 C80 109.7(4) . .
Eu2 Eu3 N8 C80 -118.5(4) . .
O3 Eu3 N8 C82 82.3(4) . .
N6 Eu3 N8 C82 -119.2(6) . .
O4 Eu3 N8 C82 14.6(4) . .
N7 Eu3 N8 C82 178.2(4) . .
N5 Eu3 N8 C82 -84.8(4) . .
Eu2 Eu3 N8 C82 47.0(4) . .
C9 N1 C1 C2 -1.9(9) . .
Eu1 N1 C1 C2 -175.5(5) . .
N1 C1 C2 C3 2.6(11) . .
C1 C2 C3 C4 -0.4(11) . .
C2 C3 C4 C9 -2.2(10) . .
C2 C3 C4 C5 175.4(7) . .
C3 C4 C5 C6 -177.7(8) . .
C9 C4 C5 C6 -0.1(11) . .
C4 C5 C6 C7 -1.4(13) . .
C5 C6 C7 C8 -1.7(12) . .
C10 N2 C8 C7 3.8(9) . .
Eu1 N2 C8 C7 -161.4(5) . .
C10 N2 C8 C9 -179.3(5) . .
Eu1 N2 C8 C9 15.5(7) . .
C10 N2 C8 Eu1 165.2(7) . .
C6 C7 C8 N2 -177.4(7) . .
C6 C7 C8 C9 5.8(9) . .
C6 C7 C8 Eu1 148.1(11) . .
O2 Eu1 C8 N2 -29.1(5) . .
N4 Eu1 C8 N2 142.8(5) . .
O1 Eu1 C8 N2 -106.9(5) . .
N1 Eu1 C8 N2 163.0(5) . .
N3 Eu1 C8 N2 76.0(5) . .
C36 Eu1 C8 N2 -134.9(5) . .
C12 Eu1 C8 N2 -4.2(5) . .
Eu2 Eu1 C8 N2 -66.6(5) . .
N2 Eu1 C8 C7 48.0(13) . .
O2 Eu1 C8 C7 18.8(13) . .
N4 Eu1 C8 C7 -169.2(12) . .
O1 Eu1 C8 C7 -58.9(13) . .
N1 Eu1 C8 C7 -149.1(14) . .
N3 Eu1 C8 C7 124.0(13) . .
C36 Eu1 C8 C7 -86.9(13) . .
C12 Eu1 C8 C7 43.8(13) . .
Eu2 Eu1 C8 C7 -18.6(13) . .
N2 Eu1 C8 C9 -165.9(7) . .
O2 Eu1 C8 C9 165.0(3) . .
N4 Eu1 C8 C9 -23.1(5) . .
O1 Eu1 C8 C9 87.2(4) . .
N1 Eu1 C8 C9 -2.9(3) . .
N3 Eu1 C8 C9 -89.8(4) . .
C36 Eu1 C8 C9 59.2(4) . .
C12 Eu1 C8 C9 -170.0(3) . .
Eu2 Eu1 C8 C9 127.5(3) . .
C1 N1 C9 C4 -0.8(8) . .
Eu1 N1 C9 C4 173.4(4) . .
C1 N1 C9 C8 179.6(5) . .
Eu1 N1 C9 C8 -6.2(6) . .
C3 C4 C9 N1 2.8(9) . .
C5 C4 C9 N1 -175.0(6) . .
C3 C4 C9 C8 -177.6(6) . .
C5 C4 C9 C8 4.5(9) . .
N2 C8 C9 N1 -5.0(8) . .
C7 C8 C9 N1 172.3(5) . .
Eu1 C8 C9 N1 4.3(4) . .
N2 C8 C9 C4 175.4(5) . .
C7 C8 C9 C4 -7.3(9) . .
Eu1 C8 C9 C4 -175.2(6) . .
C8 N2 C10 C11 157.2(5) . .
Eu1 N2 C10 C11 -37.2(6) . .
N2 C10 C11 C16 -116.7(6) . .
N2 C10 C11 C12 63.1(8) . .
Eu1 O2 C12 C13 108.8(6) . .
Eu2 O2 C12 C13 -61.7(10) . .
Eu1 O2 C12 C11 -67.8(6) . .
Eu2 O2 C12 C11 121.7(6) . .
Eu2 O2 C12 Eu1 -170.6(7) . .
C16 C11 C12 O2 177.5(6) . .
C10 C11 C12 O2 -2.4(10) . .
C16 C11 C12 C13 0.8(10) . .
C10 C11 C12 C13 -179.1(6) . .
C16 C11 C12 Eu1 134.2(6) . .
C10 C11 C12 Eu1 -45.7(7) . .
N2 Eu1 C12 O2 -107.5(4) . .
N4 Eu1 C12 O2 92.1(3) . .
O1 Eu1 C12 O2 7.8(3) . .
N1 Eu1 C12 O2 -119.5(3) . .
N3 Eu1 C12 O2 150.4(3) . .
C36 Eu1 C12 O2 8.3(4) . .
C8 Eu1 C12 O2 -105.9(3) . .
Eu2 Eu1 C12 O2 3.7(3) . .
N2 Eu1 C12 C13 146.3(5) . .
O2 Eu1 C12 C13 -106.2(5) . .
N4 Eu1 C12 C13 -14.1(5) . .
O1 Eu1 C12 C13 -98.4(4) . .
N1 Eu1 C12 C13 134.3(4) . .
N3 Eu1 C12 C13 44.1(4) . .
C36 Eu1 C12 C13 -97.9(5) . .
C8 Eu1 C12 C13 147.8(4) . .
Eu2 Eu1 C12 C13 -102.6(4) . .
N2 Eu1 C12 C11 17.0(4) . .
O2 Eu1 C12 C11 124.5(6) . .
N4 Eu1 C12 C11 -143.4(4) . .
O1 Eu1 C12 C11 132.3(4) . .
N1 Eu1 C12 C11 5.0(5) . .
N3 Eu1 C12 C11 -85.1(4) . .
C36 Eu1 C12 C11 132.9(4) . .
C8 Eu1 C12 C11 18.6(4) . .
Eu2 Eu1 C12 C11 128.2(4) . .
O2 C12 C13 C14 -175.7(6) . .
C11 C12 C13 C14 0.9(10) . .
Eu1 C12 C13 C14 -117.1(6) . .
O2 C12 C13 C17 3.9(11) . .
C11 C12 C13 C17 -179.6(6) . .
Eu1 C12 C13 C17 62.5(8) . .
C12 C13 C14 C15 -0.9(11) . .
C17 C13 C14 C15 179.5(7) . .
C13 C14 C15 C16 -0.8(12) . .
C13 C14 C15 C21 -178.8(7) . .
C12 C11 C16 C15 -2.6(11) . .
C10 C11 C16 C15 177.3(7) . .
C14 C15 C16 C11 2.5(11) . .
C21 C15 C16 C11 -179.6(7) . .
C12 C13 C17 C20' 168.6(9) . .
C14 C13 C17 C20' -11.9(11) . .
C12 C13 C17 C18' -51.3(11) . .
C14 C13 C17 C18' 128.3(9) . .
C12 C13 C17 C20 136.0(9) . .
C14 C13 C17 C20 -44.5(11) . .
C12 C13 C17 C19 8.4(13) . .
C14 C13 C17 C19 -172.0(10) . .
C12 C13 C17 C19' 60.3(10) . .
C14 C13 C17 C19' -120.1(8) . .
C12 C13 C17 C18 -107.0(9) . .
C14 C13 C17 C18 72.6(9) . .
C14 C15 C21 C24 50.6(10) . .
C16 C15 C21 C24 -127.2(8) . .
C14 C15 C21 C22 -69.0(9) . .
C16 C15 C21 C22 113.2(8) . .
C14 C15 C21 C23 170.9(8) . .
C16 C15 C21 C23 -6.9(12) . .
C33 N3 C25 C26 -2.4(11) . .
Eu1 N3 C25 C26 -173.9(6) . .
N3 C25 C26 C27 4.7(12) . .
C25 C26 C27 C28 -2.0(12) . .
C26 C27 C28 C33 -2.7(11) . .
C26 C27 C28 C29 178.3(8) . .
C33 C28 C29 C30 -0.5(12) . .
C27 C28 C29 C30 178.5(8) . .
C28 C29 C30 C31 -0.4(13) . .
C29 C30 C31 C32 -1.4(12) . .
C34 N4 C32 C31 4.4(10) . .
Eu1 N4 C32 C31 -160.4(6) . .
C34 N4 C32 C33 -177.0(6) . .
Eu1 N4 C32 C33 18.2(7) . .
C30 C31 C32 N4 -177.4(7) . .
C30 C31 C32 C33 4.0(10) . .
C25 N3 C33 C28 -2.6(10) . .
Eu1 N3 C33 C28 169.7(5) . .
C25 N3 C33 C32 178.2(6) . .
Eu1 N3 C33 C32 -9.5(7) . .
C27 C28 C33 N3 5.1(10) . .
C29 C28 C33 N3 -175.8(7) . .
C27 C28 C33 C32 -175.8(6) . .
C29 C28 C33 C32 3.3(10) . .
N4 C32 C33 N3 -4.5(9) . .
C31 C32 C33 N3 174.3(6) . .
N4 C32 C33 C28 176.3(6) . .
C31 C32 C33 C28 -4.8(9) . .
C32 N4 C34 C35 161.0(6) . .
Eu1 N4 C34 C35 -33.8(7) . .
N4 C34 C35 C36 61.8(7) . .
N4 C34 C35 C40 -116.6(6) . .
Eu1 O1 C36 C35 -67.9(5) . .
Eu2 O1 C36 C35 122.0(7) . .
Eu1 O1 C36 C37 108.2(5) . .
Eu2 O1 C36 C37 -61.9(8) . .
Eu2 O1 C36 Eu1 -170.1(8) . .
C40 C35 C36 O1 177.6(5) . .
C34 C35 C36 O1 -0.8(8) . .
C40 C35 C36 C37 1.4(8) . .
C34 C35 C36 C37 -176.9(5) . .
C40 C35 C36 Eu1 132.0(5) . .
C34 C35 C36 Eu1 -46.3(5) . .
N2 Eu1 C36 O1 87.4(3) . .
O2 Eu1 C36 O1 2.5(3) . .
N4 Eu1 C36 O1 -108.3(3) . .
N1 Eu1 C36 O1 145.1(3) . .
N3 Eu1 C36 O1 -121.1(3) . .
C12 Eu1 C36 O1 -1.2(4) . .
C8 Eu1 C36 O1 104.5(3) . .
Eu2 Eu1 C36 O1 3.5(3) . .
N2 Eu1 C36 C35 -145.9(3) . .
O2 Eu1 C36 C35 129.2(4) . .
N4 Eu1 C36 C35 18.4(3) . .
O1 Eu1 C36 C35 126.7(5) . .
N1 Eu1 C36 C35 -88.2(4) . .
N3 Eu1 C36 C35 5.6(5) . .
C12 Eu1 C36 C35 125.5(4) . .
C8 Eu1 C36 C35 -128.8(4) . .
Eu2 Eu1 C36 C35 130.2(4) . .
N2 Eu1 C36 C37 -17.1(6) . .
O2 Eu1 C36 C37 -102.0(5) . .
N4 Eu1 C36 C37 147.2(6) . .
O1 Eu1 C36 C37 -104.5(7) . .
N1 Eu1 C36 C37 40.6(5) . .
N3 Eu1 C36 C37 134.4(5) . .
C12 Eu1 C36 C37 -105.7(5) . .
C8 Eu1 C36 C37 0.0(6) . .
Eu2 Eu1 C36 C37 -101.0(5) . .
O1 C36 C37 C38 -179.2(5) . .
C35 C36 C37 C38 -3.1(7) . .
Eu1 C36 C37 C38 -120.0(5) . .
O1 C36 C37 C41 5.2(8) . .
C35 C36 C37 C41 -178.6(5) . .
Eu1 C36 C37 C41 64.5(7) . .
C36 C37 C38 C39 3.5(8) . .
C41 C37 C38 C39 179.1(6) . .
C37 C38 C39 C40 -2.0(9) . .
C37 C38 C39 C45 179.2(5) . .
C38 C39 C40 C35 0.0(8) . .
C45 C39 C40 C35 178.8(6) . .
C36 C35 C40 C39 0.2(9) . .
C34 C35 C40 C39 178.6(5) . .
C38 C37 C41 C44 121.0(7) . .
C36 C37 C41 C44 -63.6(8) . .
C38 C37 C41 C43 -115.1(6) . .
C36 C37 C41 C43 60.3(7) . .
C38 C37 C41 C42 1.8(8) . .
C36 C37 C41 C42 177.1(5) . .
C40 C39 C45 C47' -24.9(11) . .
C38 C39 C45 C47' 153.9(9) . .
C40 C39 C45 C46 -119.1(10) . .
C38 C39 C45 C46 59.6(10) . .
C40 C39 C45 C48' 96.2(10) . .
C38 C39 C45 C48' -85.1(10) . .
C40 C39 C45 C48 119.6(8) . .
C38 C39 C45 C48 -61.7(10) . .
C40 C39 C45 C46' -144.0(7) . .
C38 C39 C45 C46' 34.7(9) . .
C40 C39 C45 C47 0.6(10) . .
C38 C39 C45 C47 179.3(7) . .
C57 N5 C49 C50 -0.4(10) . .
Eu3 N5 C49 C50 169.9(5) . .
N5 C49 C50 C51 -1.8(12) . .
C49 C50 C51 C52 0.4(13) . .
C50 C51 C52 C57 3.0(12) . .
C50 C51 C52 C53 -177.8(8) . .
C51 C52 C53 C54 178.9(9) . .
C57 C52 C53 C54 -1.9(12) . .
C52 C53 C54 C55 3.3(14) . .
C53 C54 C55 C56 -1.0(14) . .
C58 N6 C56 C55 -0.6(10) . .
Eu3 N6 C56 C55 158.0(6) . .
C58 N6 C56 C57 -179.3(5) . .
Eu3 N6 C56 C57 -20.7(8) . .
C54 C55 C56 N6 178.7(7) . .
C54 C55 C56 C57 -2.5(11) . .
C49 N5 C57 C52 4.0(9) . .
Eu3 N5 C57 C52 -167.3(5) . .
C49 N5 C57 C56 -178.6(6) . .
Eu3 N5 C57 C56 10.1(7) . .
C51 C52 C57 N5 -5.2(10) . .
C53 C52 C57 N5 175.6(7) . .
C51 C52 C57 C56 177.5(7) . .
C53 C52 C57 C56 -1.7(11) . .
N6 C56 C57 N5 5.4(9) . .
C55 C56 C57 N5 -173.5(6) . .
N6 C56 C57 C52 -177.2(6) . .
C55 C56 C57 C52 3.8(10) . .
C56 N6 C58 C59 -164.4(5) . .
Eu3 N6 C58 C59 36.5(6) . .
N6 C58 C59 C60 -61.4(8) . .
N6 C58 C59 C64 115.6(6) . .
Eu3 O3 C60 C59 68.3(6) . .
Eu2 O3 C60 C59 -114.7(6) . .
Eu3 O3 C60 C61 -109.1(5) . .
Eu2 O3 C60 C61 67.9(9) . .
C64 C59 C60 O3 -177.0(5) . .
C58 C59 C60 O3 -0.1(9) . .
C64 C59 C60 C61 0.4(9) . .
C58 C59 C60 C61 177.3(5) . .
O3 C60 C61 C62 178.0(5) . .
C59 C60 C61 C62 0.7(9) . .
O3 C60 C61 C65 -0.3(9) . .
C59 C60 C61 C65 -177.7(6) . .
C60 C61 C62 C63 -0.6(10) . .
C65 C61 C62 C63 177.8(6) . .
C61 C62 C63 C64 -0.4(10) . .
C61 C62 C63 C69 -179.9(6) . .
C62 C63 C64 C59 1.5(9) . .
C69 C63 C64 C59 -179.1(6) . .
C60 C59 C64 C63 -1.5(9) . .
C58 C59 C64 C63 -178.5(6) . .
C62 C61 C65 C66' 167.3(10) . .
C60 C61 C65 C66' -14.4(12) . .
C62 C61 C65 C67 0.8(9) . .
C60 C61 C65 C67 179.1(7) . .
C62 C61 C65 C68 -121.4(8) . .
C60 C61 C65 C68 56.9(10) . .
C62 C61 C65 C68' -73.4(10) . .
C60 C61 C65 C68' 104.9(10) . .
C62 C61 C65 C67' 43.3(12) . .
C60 C61 C65 C67' -138.3(11) . .
C62 C61 C65 C66 118.4(7) . .
C60 C61 C65 C66 -63.3(8) . .
C64 C63 C69 C70 -133.7(8) . .
C62 C63 C69 C70 45.7(9) . .
C64 C63 C69 C72' 130.8(9) . .
C62 C63 C69 C72' -49.8(11) . .
C64 C63 C69 C71' 11.9(10) . .
C62 C63 C69 C71' -168.7(8) . .
C64 C63 C69 C71 -13.1(11) . .
C62 C63 C69 C71 166.3(8) . .
C64 C63 C69 C72 107.2(9) . .
C62 C63 C69 C72 -73.5(10) . .
C64 C63 C69 C70' -107.6(8) . .
C62 C63 C69 C70' 71.8(8) . .
C81 N7 C73 C74 -0.6(9) . .
Eu3 N7 C73 C74 176.0(5) . .
N7 C73 C74 C75 -2.0(10) . .
C73 C74 C75 C76 1.7(11) . .
C74 C75 C76 C81 1.2(10) . .
C74 C75 C76 C77 -178.5(7) . .
C81 C76 C77 C78 -2.3(10) . .
C75 C76 C77 C78 177.3(6) . .
C76 C77 C78 C79 2.6(10) . .
C77 C78 C79 C80 0.2(10) . .
C82 N8 C80 C79 -1.2(8) . .
Eu3 N8 C80 C79 164.7(5) . .
C82 N8 C80 C81 177.9(5) . .
Eu3 N8 C80 C81 -16.2(7) . .
C78 C79 C80 N8 176.1(6) . .
C78 C79 C80 C81 -3.1(9) . .
C73 N7 C81 C76 3.6(8) . .
Eu3 N7 C81 C76 -173.2(4) . .
C73 N7 C81 C80 -179.7(5) . .
Eu3 N7 C81 C80 3.4(6) . .
C75 C76 C81 N7 -3.9(9) . .
C77 C76 C81 N7 175.7(6) . .
C75 C76 C81 C80 179.7(6) . .
C77 C76 C81 C80 -0.7(9) . .
N8 C80 C81 N7 7.5(7) . .
C79 C80 C81 N7 -173.3(5) . .
N8 C80 C81 C76 -175.9(5) . .
C79 C80 C81 C76 3.3(8) . .
C80 N8 C82 C83 -158.5(5) . .
Eu3 N8 C82 C83 35.2(6) . .
N8 C82 C83 C88 119.7(6) . .
N8 C82 C83 C84 -60.7(8) . .
Eu3 O4 C84 C83 67.0(5) . .
Eu2 O4 C84 C83 -118.7(7) . .
Eu3 O4 C84 C85 -112.4(5) . .
Eu2 O4 C84 C85 61.9(8) . .
C88 C83 C84 O4 -179.7(5) . .
C82 C83 C84 O4 0.7(9) . .
C88 C83 C84 C85 -0.3(9) . .
C82 C83 C84 C85 -179.9(5) . .
O4 C84 C85 C86 178.5(5) . .
C83 C84 C85 C86 -0.9(8) . .
O4 C84 C85 C89 -2.1(8) . .
C83 C84 C85 C89 178.5(5) . .
C84 C85 C86 C87 2.2(9) . .
C89 C85 C86 C87 -177.2(6) . .
C85 C86 C87 C88 -2.2(10) . .
C85 C86 C87 C93 177.9(6) . .
C84 C83 C88 C87 0.3(10) . .
C82 C83 C88 C87 179.9(6) . .
C86 C87 C88 C83 0.9(9) . .
C93 C87 C88 C83 -179.2(6) . .
C86 C85 C89 C92 -7.2(8) . .
C84 C85 C89 C92 173.5(6) . .
C86 C85 C89 C90 -125.4(6) . .
C84 C85 C89 C90 55.3(7) . .
C86 C85 C89 C91 111.2(6) . .
C84 C85 C89 C91 -68.1(7) . .
C86 C87 C93 C95 65.6(9) . .
C88 C87 C93 C95 -114.3(7) . .
C86 C87 C93 C94 -172.1(6) . .
C88 C87 C93 C94 7.9(9) . .
C86 C87 C93 C96 -53.6(8) . .
C88 C87 C93 C96 126.5(7) . .
C102 C97 C98 C99 0.0 . .
C103 C97 C98 C99 178.1(13) . .
C97 C98 C99 C100 0.0 . .
C98 C99 C100 C101 0.0 . .
C99 C100 C101 C102 0.0 . .
C100 C101 C102 C97 0.0 . .
C98 C97 C102 C101 0.0 . .
C103 C97 C102 C101 -178.3(11) . .
C110 C104 C105 C106 173.5(19) . .
C109 C104 C105 C106 0.0 . .
C104 C105 C106 C107 0.0 . .
C105 C106 C107 C108 0.0 . .
C106 C107 C108 C109 0.0 . .
C107 C108 C109 C104 0.0 . .
C110 C104 C109 C108 -173.3(19) . .
C105 C104 C109 C108 0.0 . .
C116 C111 C112 C113 0.0 . .
C117 C111 C112 C113 166.5(12) . .
C111 C112 C113 C114 0.0 . .
C112 C113 C114 C115 0.0 . .
C113 C114 C115 C116 0.0 . .
C114 C115 C116 C111 0.0 . .
C112 C111 C116 C115 0.0 . .
C117 C111 C116 C115 -167.1(11) . .
C123 C118 C119 C120 0.0 . .
C124 C118 C119 C120 -172.1(12) . .
C118 C119 C120 C121 0.0 . .
C119 C120 C121 C122 0.0 . .
C120 C121 C122 C123 0.0 . .
C121 C122 C123 C118 0.0 . .
C119 C118 C123 C122 0.0 . .
C124 C118 C123 C122 171.9(12) . .
C131 C125 C126 C127 173.2(15) . .
C130 C125 C126 C127 0.0 . .
C125 C126 C127 C128 0.0 . .
C126 C127 C128 C129 0.0 . .
C127 C128 C129 C130 0.0 . .
C128 C129 C130 C125 0.0 . .
C131 C125 C130 C129 -172.7(16) . .
C126 C125 C130 C129 0.0 . .
C137 C132 C133 C134 4(2) . .
C138 C132 C133 C134 178.4(15) . .
C132 C133 C134 C135 -4(2) . .
C133 C134 C135 C136 3(2) . .
C134 C135 C136 C137 -3(3) . .
C135 C136 C137 C132 3(2) . .
C133 C132 C137 C136 -3(2) . .
C138 C132 C137 C136 -176.9(14) . .
C145 C139 C140 C141 178(2) . .
C144 C139 C140 C141 0.0 . .
C139 C140 C141 C142 0.0 . .
C140 C141 C142 C143 0.0 . .
C141 C142 C143 C144 0.0 . .
C142 C143 C144 C139 0.0 . .
C145 C139 C144 C143 -178(2) . .
C140 C139 C144 C143 0.0 . .
C151 C146 C147 C148 0.0 . .
C152 C146 C147 C148 -174.2(17) . .
C146 C147 C148 C149 0.0 . .
C147 C148 C149 C150 0.0 . .
C148 C149 C150 C151 0.0 . .
C149 C150 C151 C146 0.0 . .
C147 C146 C151 C150 0.0 . .
C152 C146 C151 C150 174.4(17) . .
C156 C153 C154 C157 0.0(19) 2_666 2_666
C158 C153 C154 C157 3(4) . 2_666
C159 C153 C154 C157 -176(4) . 2_666
C155 C153 C154 C157 2(3) 2_666 2_666
C158 C153 C154 C156 3(3) . 2_666
C159 C153 C154 C156 -176(4) . 2_666
C155 C153 C154 C156 2(2) 2_666 2_666
C157 C153 C154 C156 0.0(19) 2_666 2_666
C156 C153 C154 C155 -3(3) 2_666 .
C158 C153 C154 C155 0.0 . .
C159 C153 C154 C155 -178.3(15) . .
C155 C153 C154 C155 -0.9(12) 2_666 .
C157 C153 C154 C155 -3(4) 2_666 .
C156 C154 C155 C157 167(18) 2_666 2_666
C153 C154 C155 C157 168(17) . 2_666
C157 C154 C155 C158 0(9) 2_666 2_666
C156 C154 C155 C158 167(24) 2_666 2_666
C153 C154 C155 C158 168(22) . 2_666
C157 C154 C155 C156 -168(17) 2_666 .
C156 C154 C155 C156 -1.4(16) 2_666 .
C153 C154 C155 C156 0.0 . .
C157 C154 C155 C156 -167(18) 2_666 2_666
C153 C154 C155 C156 1.4(16) . 2_666
C157 C154 C155 C153 -167(19) 2_666 2_666
C156 C154 C155 C153 0.0(8) 2_666 2_666
C153 C154 C155 C153 1(2) . 2_666
C157 C155 C156 C153 175(7) 2_666 2_666
C158 C155 C156 C153 0.0(19) 2_666 2_666
C154 C155 C156 C153 178(3) . 2_666
C156 C155 C156 C153 177(4) 2_666 2_666
C157 C155 C156 C154 0(5) 2_666 2_666
C158 C155 C156 C154 -175(9) 2_666 2_666
C154 C155 C156 C154 3(6) . 2_666
C156 C155 C156 C154 2(5) 2_666 2_666
C153 C155 C156 C154 -175(9) 2_666 2_666
C157 C155 C156 C158 175(8) 2_666 2_666
C154 C155 C156 C158 178(4) . 2_666
C156 C155 C156 C158 177(5) 2_666 2_666
C153 C155 C156 C158 0.0(19) 2_666 2_666
C157 C155 C156 C157 -3(5) 2_666 .
C158 C155 C156 C157 -178(4) 2_666 .
C154 C155 C156 C157 0.0 . .
C156 C155 C156 C157 -0.9(10) 2_666 .
C153 C155 C156 C157 -178(3) 2_666 .
C157 C155 C156 C155 -2(4) 2_666 2_666
C158 C155 C156 C155 -177(5) 2_666 2_666
C154 C155 C156 C155 0.9(13) . 2_666
C156 C155 C156 C155 0.0(7) 2_666 2_666
C153 C155 C156 C155 -177(4) 2_666 2_666
C158 C155 C156 C157 -175(8) 2_666 2_666
C154 C155 C156 C157 3(5) . 2_666
C156 C155 C156 C157 2(4) 2_666 2_666
C153 C155 C156 C157 -175(7) 2_666 2_666
C157 C155 C156 C156 -2(4) 2_666 2_666
C158 C155 C156 C156 -177(5) 2_666 2_666
C154 C155 C156 C156 0.9(10) . 2_666
C153 C155 C156 C156 -177(4) 2_666 2_666
C153 C156 C157 C155 -175(7) 2_666 2_666
C154 C156 C157 C155 -175(8) 2_666 2_666
C158 C156 C157 C155 0(4) 2_666 2_666
C155 C156 C157 C155 3(3) . 2_666
C157 C156 C157 C155 2(3) 2_666 2_666
C156 C156 C157 C155 2(3) 2_666 2_666
C153 C156 C157 C154 0(2) 2_666 2_666
C158 C156 C157 C154 175(9) 2_666 2_666
C155 C156 C157 C154 177(5) . 2_666
C155 C156 C157 C154 175(8) 2_666 2_666
C157 C156 C157 C154 177(6) 2_666 2_666
C156 C156 C157 C154 177(6) 2_666 2_666
C153 C156 C157 C158 -177(4) 2_666 .
C154 C156 C157 C158 -177(5) 2_666 .
C158 C156 C157 C158 -3(5) 2_666 .
C155 C156 C157 C158 0.0 . .
C155 C156 C157 C158 -3(3) 2_666 .
C157 C156 C157 C158 -0.9(12) 2_666 .
C156 C156 C157 C158 -0.9(10) 2_666 .
C153 C156 C157 C156 -177(4) 2_666 2_666
C154 C156 C157 C156 -177(6) 2_666 2_666
C158 C156 C157 C156 -2(4) 2_666 2_666
C155 C156 C157 C156 0.9(10) . 2_666
C155 C156 C157 C156 -2(3) 2_666 2_666
C157 C156 C157 C156 0.0(6) 2_666 2_666
C154 C156 C157 C153 0(2) 2_666 2_666
C158 C156 C157 C153 175(8) 2_666 2_666
C155 C156 C157 C153 177(4) . 2_666
C155 C156 C157 C153 175(7) 2_666 2_666
C157 C156 C157 C153 177(5) 2_666 2_666
C156 C156 C157 C153 177(4) 2_666 2_666
C154 C157 C158 C155 0(9) 2_666 2_666
C156 C157 C158 C155 12(16) . 2_666
C156 C157 C158 C155 11(15) 2_666 2_666
C153 C157 C158 C155 11(15) 2_666 2_666
C155 C157 C158 C156 -11(15) 2_666 2_666
C154 C157 C158 C156 -11(21) 2_666 2_666
C156 C157 C158 C156 1.2(13) . 2_666
C153 C157 C158 C156 0.0(6) 2_666 2_666
C155 C157 C158 C153 -12(16) 2_666 .
C154 C157 C158 C153 -12(22) 2_666 .
C156 C157 C158 C153 0.0 . .
C156 C157 C158 C153 -1.2(13) 2_666 .
C153 C157 C158 C153 -1.2(16) 2_666 .
C156 C153 C158 C155 0.0(15) 2_666 2_666
C154 C153 C158 C155 -2(3) . 2_666
C159 C153 C158 C155 176(4) . 2_666
C157 C153 C158 C155 -1(2) 2_666 2_666
C154 C153 C158 C156 -2(2) . 2_666
C159 C153 C158 C156 176(3) . 2_666
C155 C153 C158 C156 0.0(15) 2_666 2_666
C157 C153 C158 C156 -1.3(15) 2_666 2_666
C156 C153 C158 C157 2(2) 2_666 .
C154 C153 C158 C157 0.0 . .
C159 C153 C158 C157 178.4(14) . .
C155 C153 C158 C157 2(3) 2_666 .
C157 C153 C158 C157 0.8(12) 2_666 .
